data_1569963
loop_
_publ_author_name
'Jiao, Jianmin'
'Li, Heng'
'Xie, Wang'
'Zhao, Yue'
'Lin, Chen'
'Jiang, Juli'
'Wang, Leyong'

_publ_section_title
;
 Host-guest system of a phosphorylated macrocycle assisting structure
 determination of oily molecules in single-crystal form.
;
_journal_issue 41
_journal_name_full 'Chemical science'
_journal_page_first 11402
_journal_page_last 11409
_journal_paper_doi 10.1039/d3sc02995f
_journal_volume 14
_journal_year 2023
_chemical_absolute_configuration ad
_chemical_formula_moiety 'C45 H39 O9 P3, C8 H8 O'
_chemical_formula_sum 'C53 H47 O10 P3'
_chemical_formula_weight 936.81
_space_group_crystal_system triclinic
_space_group_IT_number 1
_space_group_name_Hall 'P 1'
_space_group_name_H-M_alt 'P 1'
_atom_sites_solution_hydrogens geom
_atom_sites_solution_primary dual
_audit_creation_date 2023-01-07
_audit_creation_method
;
Olex2 1.3
(compiled 2020.02.04 svn.rd84adfe8 for OlexSys, GUI svn.r6032)
;
_audit_update_record
;
2023-03-27 deposited with the CCDC.	2023-09-25 downloaded from the CCDC.
;
_cell_angle_alpha 75.792(2)
_cell_angle_beta 87.279(2)
_cell_angle_gamma 77.210(2)
_cell_formula_units_Z 2
_cell_length_a 8.3298(3)
_cell_length_b 11.7921(6)
_cell_length_c 23.5575(10)
_cell_measurement_reflns_used 9886
_cell_measurement_temperature 193.0
_cell_measurement_theta_max 27.530
_cell_measurement_theta_min 2.216
_cell_volume 2187.46(17)
_computing_cell_refinement 'SAINT V8.40B (?, 2016)'
_computing_data_reduction 'SAINT V8.40B (?, 2016)'
_computing_molecular_graphics 'Olex2 1.3 (Dolomanov et al., 2009)'
_computing_publication_material 'Olex2 1.3 (Dolomanov et al., 2009)'
_computing_structure_refinement 'SHELXL 2014/7 (Sheldrick, 2015)'
_computing_structure_solution 'SHELXT 2018/2 (Sheldrick, 2018)'
_diffrn_ambient_temperature 193.0
_diffrn_measured_fraction_theta_full 0.992
_diffrn_measured_fraction_theta_max 0.980
_diffrn_measurement_device_type 'Bruker P4'
_diffrn_measurement_method '\w scans'
_diffrn_radiation_monochromator graphite
_diffrn_radiation_type MoK\a
_diffrn_radiation_wavelength 0.71073
_diffrn_reflns_av_R_equivalents 0.0543
_diffrn_reflns_av_unetI/netI 0.0555
_diffrn_reflns_Laue_measured_fraction_full 0.992
_diffrn_reflns_Laue_measured_fraction_max 0.980
_diffrn_reflns_limit_h_max 10
_diffrn_reflns_limit_h_min -10
_diffrn_reflns_limit_k_max 15
_diffrn_reflns_limit_k_min -15
_diffrn_reflns_limit_l_max 30
_diffrn_reflns_limit_l_min -29
_diffrn_reflns_number 55174
_diffrn_reflns_point_group_measured_fraction_full 0.959
_diffrn_reflns_point_group_measured_fraction_max 0.922
_diffrn_reflns_theta_full 25.242
_diffrn_reflns_theta_max 27.783
_diffrn_reflns_theta_min 2.216
_exptl_absorpt_coefficient_mu 0.201
_exptl_absorpt_correction_T_max 0.7456
_exptl_absorpt_correction_T_min 0.7111
_exptl_absorpt_correction_type none
_exptl_absorpt_process_details
;
SADABS-2016/2 (Bruker,2016/2) was used for absorption correction.
wR2(int) was 0.1113 before and 0.0593 after correction.
The Ratio of minimum to maximum transmission is 0.9537.
The \l/2 correction factor is Not present.
;
_exptl_crystal_density_diffrn 1.422
_exptl_crystal_description needle
_exptl_crystal_F_000 980
_exptl_crystal_size_max 0.3
_exptl_crystal_size_mid 0.1
_exptl_crystal_size_min 0.1
_refine_diff_density_max 0.414
_refine_diff_density_min -0.319
_refine_diff_density_rms 0.050
_refine_ls_abs_structure_details
;
 Flack x determined using 5870 quotients [(I+)-(I-)]/[(I+)+(I-)]
 (Parsons, Flack and Wagner, Acta Cryst. B69 (2013) 249-259).
;
_refine_ls_abs_structure_Flack 0.01(6)
_refine_ls_extinction_method none
_refine_ls_goodness_of_fit_ref 1.052
_refine_ls_hydrogen_treatment constr
_refine_ls_matrix_type full
_refine_ls_number_parameters 1201
_refine_ls_number_reflns 19034
_refine_ls_number_restraints 3
_refine_ls_restrained_S_all 1.052
_refine_ls_R_factor_all 0.0610
_refine_ls_R_factor_gt 0.0452
_refine_ls_shift/su_max 0.000
_refine_ls_shift/su_mean 0.000
_refine_ls_structure_factor_coef Fsqd
_refine_ls_weighting_details 'w=1/[\s^2^(Fo^2^)+(0.0583P)^2^+0.2035P] where P=(Fo^2^+2Fc^2^)/3'
_refine_ls_weighting_scheme calc
_refine_ls_wR_factor_gt 0.1070
_refine_ls_wR_factor_ref 0.1168
_reflns_Friedel_coverage 0.883
_reflns_Friedel_fraction_full 0.927
_reflns_Friedel_fraction_max 0.865
_reflns_number_gt 15088
_reflns_number_total 19034
_reflns_threshold_expression 'I > 2\s(I)'
_cod_data_source_file d3sc02995f2.cif
_cod_data_source_block 1a_CCDC3
_cod_depositor_comments 'Adding full bibliography for 1569950--1569976.cif.'
_cod_database_code 1569963
_shelx_shelxl_version_number 2014/7
_shelx_space_group_comment
;
The symmetry employed for this shelxl refinement is uniquely defined
by the following loop, which should always be used as a source of
symmetry information in preference to the above space-group names.
They are only intended as comments.
;
_shelx_estimated_absorpt_t_max 0.980
_shelx_estimated_absorpt_t_min 0.942
_olex2_refinement_description
;
1. Fixed Uiso
 At 1.2 times of:
  All C(H) groups, All C(H,H) groups
 At 1.5 times of:
  All C(H,H,H) groups
2.a Ternary CH refined with riding coordinates:
 C037(H037), C03M(H03N)
2.b Secondary CH2 refined with riding coordinates:
 C00S(H00A,H00B), C01A(H01A,H01B), C01B(H01C,H01D), C01E(H01S,H01T), C01R(H01U,
 H01V), C02H(H02W,H02X), C03E(H03J,H03L), C03J(H03P,H03Q)
2.c Aromatic/amide H refined with riding coordinates:
 C012(H012), C014(H014), C016(H016), C01D(H01E), C01H(H01H), C01M(H01M),
 C01N(H01N), C01O(H01O), C022(H022), C026(H026), C027(H027), C029(H029),
 C02C(H02C), C02I(H02Z), C02J(H02), C02K(H5), C02M(H1), C02Q(H2), C02R(H3),
 C02T(H4), C02U(H6), C02W(H7), C02Y(H02Y), C030(H030), C032(H032), C033(H033),
 C034(H034), C035(H035), C038(H038), C039(H039), C03B(H03D), C03C(H03E),
 C03D(H03F), C03G(H03G), C03H(H03H), C03I(H03I), C03K(H03K), C03L(H03M),
 C03N(H03R), C03O(H03O)
2.d Idealised Me refined as rotating group:
 C019(H01J,H01K,H01L), C01C(H01P,H01Q,H01R), C01U(H01W,H01X,H01Y), C01W(H01F,
 H01G,H01I), C020(H02N,H02O,H02P), C021(H02Q,H02R,H02S), C02F(H02T,H02U,H02V),
 C02P(H02A,H02B,H02D), C02S(H02E,H02F,H02G), C02X(H02H,H02I,H02J), C02Z(H02K,
 H02L,H02M), C031(H03A,H03B,H03C)
;
_olex2_submission_special_instructions 'No special instructions were received'

loop_
_space_group_symop_operation_xyz
'x, y, z'

loop_
_atom_site_label
_atom_site_type_symbol
_atom_site_fract_x
_atom_site_fract_y
_atom_site_fract_z
_atom_site_U_iso_or_equiv
_atom_site_adp_type
_atom_site_occupancy
_atom_site_site_symmetry_order
_atom_site_calc_flag
_atom_site_refinement_flags_posn
_atom_site_refinement_flags_adp
_atom_site_refinement_flags_occupancy
_atom_site_disorder_assembly
_atom_site_disorder_group
P001 P -0.50045(17) 0.39054(13) 1.27319(7) 0.0254(3) Uani 1 1 d . . . . .
P002 P 0.23863(17) 0.88498(12) 0.56366(6) 0.0254(3) Uani 1 1 d . . . . .
P003 P -0.28668(17) -0.10993(13) 1.11053(7) 0.0269(3) Uani 1 1 d . . . . .
P004 P 0.29384(17) 0.73268(13) 0.88405(6) 0.0257(3) Uani 1 1 d . . . . .
P005 P -0.22525(17) -0.25783(13) 1.43110(6) 0.0262(3) Uani 1 1 d . . . . .
P006 P 0.50914(17) 0.23636(13) 0.72107(7) 0.0251(3) Uani 1 1 d . . . . .
O007 O 0.5759(5) 0.3166(3) 0.66415(18) 0.0261(9) Uani 1 1 d . . . . .
O008 O 0.3264(5) 0.9496(4) 0.60128(18) 0.0288(9) Uani 1 1 d . . . . .
O009 O 0.3855(5) 0.7881(4) 0.54631(18) 0.0279(9) Uani 1 1 d . . . . .
O00A O 0.4371(5) 0.6151(4) 0.89615(18) 0.0297(10) Uani 1 1 d . . . . .
O00B O 0.1398(5) 0.7165(4) 0.86295(18) 0.0298(9) Uani 1 1 d . . . . .
O00C O 0.5915(5) 0.2612(4) 0.77491(19) 0.0284(9) Uani 1 1 d . . . . .
O00D O 0.3743(5) 0.8321(4) 0.84169(18) 0.0280(9) Uani 1 1 d . . . . .
O00E O -0.3660(5) -0.2078(4) 1.15341(18) 0.0286(9) Uani 1 1 d . . . . .
O00F O -0.0876(5) -0.2093(4) 1.40234(19) 0.0338(10) Uani 1 1 d . . . . .
O00G O -0.5679(5) 0.3117(4) 1.32972(19) 0.0274(9) Uani 1 1 d . . . . .
O00H O -0.5799(5) 0.3653(4) 1.21860(18) 0.0270(9) Uani 1 1 d . . . . .
O00I O 0.3310(5) 0.2534(4) 0.7233(2) 0.0348(10) Uani 1 1 d . . . . .
O00J O -0.3702(5) -0.1599(4) 1.44922(18) 0.0272(9) Uani 1 1 d . . . . .
O00K O -0.0125(5) 0.6052(4) 0.7244(2) 0.0341(10) Uani 1 1 d . . . . .
O00L O -0.3200(5) 0.3708(4) 1.2714(2) 0.0341(10) Uani 1 1 d . . . . .
O00M O -0.4288(5) 0.0091(4) 1.09936(17) 0.0271(9) Uani 1 1 d . . . . .
O00N O 0.1024(5) 0.8346(4) 0.59266(19) 0.0307(9) Uani 1 1 d . . . . .
C00O C -0.4092(7) -0.0419(5) 1.4148(3) 0.0261(13) Uani 1 1 d . . . . .
O00P O -0.1317(5) -0.0954(4) 1.1310(2) 0.0355(10) Uani 1 1 d . . . . .
O00Q O -0.3122(5) -0.3227(4) 1.39353(18) 0.0284(9) Uani 1 1 d . . . . .
O00R O 0.0222(5) 0.0365(4) 1.26908(18) 0.0307(9) Uani 1 1 d . . . . .
C00S C -0.5791(7) -0.0505(5) 1.2106(3) 0.0242(12) Uani 1 1 d . . . . .
H00A H -0.6760 -0.0378 1.2361 0.029 Uiso 1 1 calc R U . . .
H00B H -0.6152 -0.0738 1.1765 0.029 Uiso 1 1 calc R U . . .
C00T C -0.5270(6) 0.0679(5) 1.1886(3) 0.0230(12) Uani 1 1 d . . . . .
C00U C -0.1774(7) -0.3715(6) 1.4980(3) 0.0330(14) Uani 1 1 d . . . . .
C00V C 0.5735(7) 0.4675(5) 0.7756(3) 0.0233(12) Uani 1 1 d . . . . .
C00W C 0.4613(6) 0.7801(5) 0.7503(3) 0.0216(12) Uani 1 1 d . . . . .
C00X C -0.4497(7) 0.0931(5) 1.1344(3) 0.0233(12) Uani 1 1 d . . . . .
C00Y C 0.5098(7) 0.4382(5) 0.6395(3) 0.0231(12) Uani 1 1 d . . . . .
C00Z C 0.5326(7) 0.3568(5) 0.8016(3) 0.0228(12) Uani 1 1 d . . . . .
C010 C 0.4501(6) 0.8111(5) 0.6895(3) 0.0216(12) Uani 1 1 d . . . . .
C011 C -0.4979(6) -0.0169(5) 1.3627(3) 0.0234(12) Uani 1 1 d . . . . .
C012 C 0.2033(9) 1.1143(7) 0.4905(3) 0.0449(17) Uani 1 1 d . . . . .
H012 H 0.2504 1.1363 0.5210 0.054 Uiso 1 1 calc R U . . .
C013 C 0.2381(7) 0.9567(5) 0.7543(3) 0.0267(13) Uani 1 1 d . . . . .
C014 C 0.8142(8) -0.0926(6) 0.7634(4) 0.0408(17) Uani 1 1 d . . . . .
H014 H 0.8641 -0.1478 0.7977 0.049 Uiso 1 1 calc R U . . .
C015 C 0.2810(7) 0.7775(6) 0.9515(3) 0.0321(14) Uani 1 1 d . . . . .
C016 C -0.6547(8) 0.5642(6) 1.3290(3) 0.0332(14) Uani 1 1 d . . . . .
H016 H -0.6005 0.5124 1.3634 0.040 Uiso 1 1 calc R U . . .
C017 C 0.3571(7) 0.8536(5) 0.7799(3) 0.0251(12) Uani 1 1 d . . . . .
C018 C 0.5569(7) 0.5237(5) 0.6629(3) 0.0233(12) Uani 1 1 d . . . . .
C019 C 0.3011(9) 0.6176(6) 0.4951(3) 0.0394(16) Uani 1 1 d . . . . .
H01J H 0.3869 0.6083 0.4656 0.059 Uiso 1 1 calc R U . . .
H01K H 0.2396 0.7010 0.4867 0.059 Uiso 1 1 calc R U . . .
H01L H 0.2258 0.5650 0.4940 0.059 Uiso 1 1 calc R U . . .
C01A C -0.6534(6) 0.1441(5) 1.2776(2) 0.0232(12) Uani 1 1 d . . . . .
H01A H -0.7283 0.2216 1.2783 0.028 Uiso 1 1 calc R U . . .
H01B H -0.7223 0.0848 1.2794 0.028 Uiso 1 1 calc R U . . .
C01B C -0.5525(6) -0.1183(5) 1.3449(3) 0.0237(12) Uani 1 1 d . . . . .
H01C H -0.5712 -0.1776 1.3810 0.028 Uiso 1 1 calc R U . . .
H01D H -0.6596 -0.0851 1.3242 0.028 Uiso 1 1 calc R U . . .
C01C C 0.3321(8) 0.4068(6) 0.9441(3) 0.0346(15) Uani 1 1 d . . . . .
H01P H 0.2127 0.4335 0.9384 0.052 Uiso 1 1 calc R U . . .
H01Q H 0.3706 0.4544 0.9672 0.052 Uiso 1 1 calc R U . . .
H01R H 0.3588 0.3220 0.9649 0.052 Uiso 1 1 calc R U . . .
C01D C -0.3160(9) -0.2638(7) 1.0401(3) 0.0417(16) Uani 1 1 d . . . . .
H01E H -0.3610 -0.3107 1.0730 0.050 Uiso 1 1 calc R U . . .
C01E C 0.5663(6) 0.7429(5) 0.6510(3) 0.0248(12) Uani 1 1 d . . . . .
H01S H 0.5882 0.8016 0.6151 0.030 Uiso 1 1 calc R U . . .
H01T H 0.6724 0.7077 0.6722 0.030 Uiso 1 1 calc R U . . .
C01F C 0.3319(7) 0.9118(5) 0.6635(3) 0.0238(12) Uani 1 1 d . . . . .
C01G C 0.6330(7) 0.0942(5) 0.7182(3) 0.0256(13) Uani 1 1 d . . . . .
C01H C -0.7665(8) 0.6706(6) 1.3324(3) 0.0397(17) Uani 1 1 d . . . . .
H01H H -0.7904 0.6901 1.3691 0.048 Uiso 1 1 calc R U . . .
C01I C 0.5091(6) 0.6435(5) 0.6325(2) 0.0224(12) Uani 1 1 d . . . . .
C01J C 0.4160(7) 0.4229(6) 0.8851(3) 0.0264(13) Uani 1 1 d . . . . .
C01K C -0.4359(7) -0.1839(5) 1.3063(3) 0.0244(12) Uani 1 1 d . . . . .
C01L C 0.3809(7) 0.5837(6) 0.5561(3) 0.0275(13) Uani 1 1 d . . . . .
C01M C -0.1047(8) -0.3424(7) 1.5431(3) 0.0398(16) Uani 1 1 d . . . . .
H01M H -0.0933 -0.2625 1.5394 0.048 Uiso 1 1 calc R U . . .
C01N C -0.2901(10) -0.3007(7) 0.9888(4) 0.0504(19) Uani 1 1 d . . . . .
H01N H -0.3168 -0.3739 0.9868 0.060 Uiso 1 1 calc R U . . .
C01O C -0.6978(8) 0.6135(5) 1.2246(3) 0.0340(14) Uani 1 1 d . . . . .
H01O H -0.6750 0.5952 1.1875 0.041 Uiso 1 1 calc R U . . .
C01P C -0.6233(7) 0.5346(5) 1.2752(3) 0.0297(14) Uani 1 1 d . . . . .
C01Q C -0.4421(7) 0.2926(5) 1.1395(3) 0.0259(13) Uani 1 1 d . . . . .
C01R C 0.6652(6) 0.4818(5) 0.7177(3) 0.0223(12) Uani 1 1 d . . . . .
H01U H 0.7388 0.4038 0.7168 0.027 Uiso 1 1 calc R U . . .
H01V H 0.7357 0.5399 0.7163 0.027 Uiso 1 1 calc R U . . .
C01S C -0.5445(6) 0.1043(5) 1.3317(2) 0.0217(12) Uani 1 1 d . . . . .
C01T C -0.2177(7) -0.3620(5) 1.3023(3) 0.0260(13) Uani 1 1 d . . . . .
C01U C 0.1357(8) 1.0316(6) 0.7913(3) 0.0356(15) Uani 1 1 d . . . . .
H01W H 0.1442 0.9867 0.8324 0.053 Uiso 1 1 calc R U . . .
H01X H 0.0205 1.0517 0.7784 0.053 Uiso 1 1 calc R U . . .
H01Y H 0.1753 1.1055 0.7873 0.053 Uiso 1 1 calc R U . . .
C01V C -0.3450(7) -0.2310(5) 1.2148(3) 0.0249(12) Uani 1 1 d . . . . .
C01W C -0.0998(8) -0.4730(5) 1.3342(3) 0.0356(15) Uani 1 1 d . . . . .
H01F H -0.0635 -0.4601 1.3706 0.053 Uiso 1 1 calc R U . . .
H01G H -0.0042 -0.4908 1.3094 0.053 Uiso 1 1 calc R U . . .
H01I H -0.1550 -0.5406 1.3433 0.053 Uiso 1 1 calc R U . . .
C01X C -0.4107(7) 0.1653(5) 1.4068(3) 0.0268(13) Uani 1 1 d . . . . .
C01Y C -0.5619(6) 0.1584(5) 1.2196(3) 0.0216(12) Uani 1 1 d . . . . .
C01Z C -0.3205(7) -0.2867(5) 1.3321(3) 0.0254(12) Uani 1 1 d . . . . .
C020 C 0.4150(9) 0.2111(5) 0.8799(3) 0.0382(16) Uani 1 1 d . . . . .
H02N H 0.3845 0.1791 0.8483 0.057 Uiso 1 1 calc R U . . .
H02O H 0.3239 0.2179 0.9076 0.057 Uiso 1 1 calc R U . . .
H02P H 0.5131 0.1571 0.9003 0.057 Uiso 1 1 calc R U . . .
C021 C 0.1116(7) 1.0994(5) 0.6605(3) 0.0348(15) Uani 1 1 d . . . . .
H02Q H -0.0019 1.0883 0.6648 0.052 Uiso 1 1 calc R U . . .
H02R H 0.1408 1.1157 0.6189 0.052 Uiso 1 1 calc R U . . .
H02S H 0.1213 1.1671 0.6763 0.052 Uiso 1 1 calc R U . . .
C022 C -0.0490(9) -0.4299(7) 1.5932(3) 0.0489(19) Uani 1 1 d . . . . .
H022 H -0.0003 -0.4101 1.6241 0.059 Uiso 1 1 calc R U . . .
C023 C 0.4216(7) 0.4632(6) 0.5872(3) 0.0282(13) Uani 1 1 d . . . . .
C024 C -0.3672(7) 0.0468(6) 1.4387(3) 0.0268(13) Uani 1 1 d . . . . .
C025 C 0.2271(7) 0.9866(5) 0.6936(3) 0.0265(13) Uani 1 1 d . . . . .
C026 C -0.0645(10) -0.5467(7) 1.5982(3) 0.055(2) Uani 1 1 d . . . . .
H026 H -0.0246 -0.6072 1.6323 0.066 Uiso 1 1 calc R U . . .
C027 C 0.2142(10) 0.7080(7) 0.9991(3) 0.0499(19) Uani 1 1 d . . . . .
H027 H 0.1836 0.6370 0.9957 0.060 Uiso 1 1 calc R U . . .
C028 C -0.4509(7) -0.1547(5) 1.2442(3) 0.0246(12) Uani 1 1 d . . . . .
C029 C -0.8403(8) 0.7456(6) 1.2826(3) 0.0364(15) Uani 1 1 d . . . . .
H029 H -0.9168 0.8172 1.2850 0.044 Uiso 1 1 calc R U . . .
C02A C -0.4035(7) 0.1999(5) 1.1097(3) 0.0268(13) Uani 1 1 d . . . . .
C02B C 0.4517(7) 0.3341(5) 0.8543(3) 0.0272(13) Uani 1 1 d . . . . .
C02C C -0.2266(9) -0.2346(8) 0.9406(3) 0.053(2) Uani 1 1 d . . . . .
H02C H -0.2076 -0.2621 0.9057 0.064 Uiso 1 1 calc R U . . .
C02D C -0.5004(7) 0.1898(5) 1.3551(3) 0.0266(13) Uani 1 1 d . . . . .
C02E C -0.5203(7) 0.2660(5) 1.1937(3) 0.0260(13) Uani 1 1 d . . . . .
C02F C 0.3831(9) 0.3620(6) 0.5658(3) 0.0420(17) Uani 1 1 d . . . . .
H02T H 0.4860 0.3086 0.5586 0.063 Uiso 1 1 calc R U . . .
H02U H 0.3188 0.3944 0.5294 0.063 Uiso 1 1 calc R U . . .
H02V H 0.3194 0.3170 0.5956 0.063 Uiso 1 1 calc R U . . .
C02G C -0.2327(7) -0.3314(5) 1.2411(3) 0.0263(13) Uani 1 1 d . . . . .
C02H C 0.5893(6) 0.6774(5) 0.7854(3) 0.0233(12) Uani 1 1 d . . . . .
H02W H 0.6206 0.7012 0.8201 0.028 Uiso 1 1 calc R U . . .
H02X H 0.6888 0.6650 0.7611 0.028 Uiso 1 1 calc R U . . .
C02I C 0.7054(8) 0.0126(6) 0.7679(3) 0.0371(15) Uani 1 1 d . . . . .
H02Z H 0.6806 0.0287 0.8053 0.045 Uiso 1 1 calc R U . . .
C02J C 0.1484(10) 1.2001(7) 0.4401(4) 0.058(2) Uani 1 1 d . . . . .
H02 H 0.1607 1.2801 0.4354 0.069 Uiso 1 1 calc R U . . .
C02K C -0.0348(7) 0.4876(5) 0.8545(3) 0.0408(13) Uani 1 1 d . . . . .
H5 H -0.0221 0.5671 0.8510 0.049 Uiso 1 1 calc R U . . .
C02L C 0.4592(7) 0.5316(5) 0.8602(3) 0.0265(13) Uani 1 1 d . . . . .
C02M C 0.8498(8) -0.1171(6) 0.7098(3) 0.0377(16) Uani 1 1 d . . . . .
H1 H 0.9275 -0.1875 0.7065 0.045 Uiso 1 1 calc R U . . .
C02N C 0.5366(6) 0.5587(5) 0.8062(3) 0.0229(12) Uani 1 1 d . . . . .
C02O C -0.2755(8) -0.1559(6) 1.0435(3) 0.0313(14) Uani 1 1 d . . . . .
C02P C -0.1328(8) -0.4095(6) 1.2042(3) 0.0339(14) Uani 1 1 d . . . . .
H02A H -0.2057 -0.4469 1.1869 0.051 Uiso 1 1 calc R U . . .
H02B H -0.0498 -0.4720 1.2289 0.051 Uiso 1 1 calc R U . . .
H02D H -0.0780 -0.3604 1.1730 0.051 Uiso 1 1 calc R U . . .
C02Q C 0.6653(8) 0.0653(5) 0.6643(3) 0.0310(14) Uani 1 1 d . . . . .
H2 H 0.6127 0.1184 0.6300 0.037 Uiso 1 1 calc R U . . .
C02R C 0.7719(7) -0.0387(6) 0.6604(3) 0.0331(14) Uani 1 1 d . . . . .
H3 H 0.7926 -0.0573 0.6233 0.040 Uiso 1 1 calc R U . . .
C02S C -0.3701(8) 0.2657(6) 1.4287(3) 0.0358(15) Uani 1 1 d . . . . .
H02E H -0.4535 0.2889 1.4569 0.054 Uiso 1 1 calc R U . . .
H02F H -0.3688 0.3347 1.3957 0.054 Uiso 1 1 calc R U . . .
H02G H -0.2617 0.2387 1.4478 0.054 Uiso 1 1 calc R U . . .
C02T C 0.1921(10) 0.7427(8) 1.0520(4) 0.054(2) Uani 1 1 d . . . . .
H4 H 0.1490 0.6944 1.0849 0.065 Uiso 1 1 calc R U . . .
C02U C 0.0135(7) 0.2729(5) 1.1791(3) 0.0368(13) Uani 1 1 d . . . . .
H6 H -0.0257 0.2892 1.2155 0.044 Uiso 1 1 calc R U . . .
C02V C 0.0159(6) 0.4300(5) 0.8099(2) 0.0292(10) Uani 1 1 d . . . . .
C02W C 0.0751(9) 0.3589(6) 1.1373(4) 0.0460(18) Uani 1 1 d . . . . .
H7 H 0.0775 0.4338 1.1450 0.055 Uiso 1 1 calc R U . . .
C02X C -0.4037(8) 0.4133(6) 1.1155(3) 0.0375(16) Uani 1 1 d . . . . .
H02H H -0.2843 0.4047 1.1111 0.056 Uiso 1 1 calc R U . . .
H02I H -0.4441 0.4647 1.1423 0.056 Uiso 1 1 calc R U . . .
H02J H -0.4575 0.4495 1.0772 0.056 Uiso 1 1 calc R U . . .
C02Y C -0.1905(12) -0.1272(9) 0.9433(4) 0.059(2) Uani 1 1 d . . . . .
H02Y H -0.1495 -0.0798 0.9095 0.071 Uiso 1 1 calc R U . . .
C02Z C -0.2930(8) 0.0100(6) 1.4984(3) 0.0368(15) Uani 1 1 d . . . . .
H02K H -0.3302 0.0745 1.5186 0.055 Uiso 1 1 calc R U . . .
H02L H -0.1727 -0.0063 1.4954 0.055 Uiso 1 1 calc R U . . .
H02M H -0.3272 -0.0626 1.5206 0.055 Uiso 1 1 calc R U . . .
C030 C -0.0034(8) 0.3154(5) 0.8156(3) 0.0435(15) Uani 1 1 d . . . . .
H030 H 0.0329 0.2761 0.7851 0.052 Uiso 1 1 calc R U . . .
C031 C -0.3242(8) 0.2195(6) 1.0504(3) 0.0375(16) Uani 1 1 d . . . . .
H03A H -0.2310 0.1524 1.0498 0.056 Uiso 1 1 calc R U . . .
H03B H -0.2849 0.2943 1.0423 0.056 Uiso 1 1 calc R U . . .
H03C H -0.4049 0.2245 1.0204 0.056 Uiso 1 1 calc R U . . .
C032 C -0.0742(10) 0.2562(8) 0.8644(4) 0.058(2) Uani 1 1 d . . . . .
H032 H -0.0888 0.1773 0.8673 0.069 Uiso 1 1 calc R U . . .
C033 C 0.1279(10) 0.2276(7) 1.0738(3) 0.0584(19) Uani 1 1 d . . . . .
H033 H 0.1667 0.2113 1.0375 0.070 Uiso 1 1 calc R U . . .
C034 C 0.1320(10) 0.3348(7) 1.0849(4) 0.0509(18) Uani 1 1 d . . . . .
H034 H 0.1743 0.3929 1.0564 0.061 Uiso 1 1 calc R U . . .
C035 C 0.1194(8) 0.9670(7) 0.4525(3) 0.0385(16) Uani 1 1 d . . . . .
H035 H 0.1106 0.8865 0.4564 0.046 Uiso 1 1 calc R U . . .
C036 C 0.4222(7) 0.6685(5) 0.5798(3) 0.0243(13) Uani 1 1 d . . . . .
C037 C -0.0481(5) 0.0672(4) 1.21150(19) 0.0348(9) Uani 1 1 d . . . . .
H037 H -0.0598 -0.0026 1.1963 0.042 Uiso 1 1 calc R U . . .
C038 C 0.0748(9) 1.1685(9) 0.3964(3) 0.056(2) Uani 1 1 d . . . . .
H038 H 0.0340 1.2275 0.3619 0.067 Uiso 1 1 calc R U . . .
C039 C -0.2129(9) -0.0877(7) 0.9940(3) 0.0425(17) Uani 1 1 d . . . . .
H039 H -0.1858 -0.0143 0.9952 0.051 Uiso 1 1 calc R U . . .
C03A C 0.0097(6) 0.1646(5) 1.1675(2) 0.0297(10) Uani 1 1 d . . . . .
C03B C -0.8061(9) 0.7195(6) 1.2289(3) 0.0390(16) Uani 1 1 d . . . . .
H03D H -0.8566 0.7741 1.1946 0.047 Uiso 1 1 calc R U . . .
C03C C -0.1370(10) -0.5750(7) 1.5542(4) 0.052(2) Uani 1 1 d . . . . .
H03E H -0.1475 -0.6551 1.5581 0.063 Uiso 1 1 calc R U . . .
C03D C -0.1232(10) 0.3114(8) 0.9085(4) 0.060(2) Uani 1 1 d . . . . .
H03F H -0.1709 0.2702 0.9426 0.072 Uiso 1 1 calc R U . . .
C03E C 0.1495(5) 0.5979(5) 0.7455(2) 0.0379(11) Uani 1 1 d . . . . .
H03J H 0.1581 0.6296 0.7802 0.046 Uiso 1 1 calc R U . . .
H03L H 0.2376 0.6089 0.7162 0.046 Uiso 1 1 calc R U . . .
C03F C 0.1910(7) 0.9961(6) 0.4973(3) 0.0300(13) Uani 1 1 d . . . . .
C03G C 0.0608(9) 1.0519(8) 0.4027(3) 0.051(2) Uani 1 1 d . . . . .
H03G H 0.0107 1.0304 0.3727 0.061 Uiso 1 1 calc R U . . .
C03H C 0.2328(11) 0.8465(8) 1.0560(4) 0.058(2) Uani 1 1 d . . . . .
H03H H 0.2172 0.8702 1.0920 0.069 Uiso 1 1 calc R U . . .
C03I C -0.1963(9) -0.4873(6) 1.5033(3) 0.0421(17) Uani 1 1 d . . . . .
H03I H -0.2483 -0.5071 1.4732 0.051 Uiso 1 1 calc R U . . .
C03J C -0.1513(5) 0.0856(5) 1.2614(2) 0.0412(12) Uani 1 1 d . . . . .
H03P H -0.1931 0.1689 1.2649 0.049 Uiso 1 1 calc R U . . .
H03Q H -0.2271 0.0309 1.2756 0.049 Uiso 1 1 calc R U . . .
C03K C 0.3184(10) 0.8818(7) 0.9557(4) 0.0474(19) Uani 1 1 d . . . . .
H03K H 0.3597 0.9310 0.9227 0.057 Uiso 1 1 calc R U . . .
C03L C -0.1046(9) 0.4273(7) 0.9045(3) 0.0573(19) Uani 1 1 d . . . . .
H03M H -0.1393 0.4650 0.9356 0.069 Uiso 1 1 calc R U . . .
C03M C 0.0851(5) 0.4897(4) 0.75404(19) 0.0326(9) Uani 1 1 d . . . . .
H03N H 0.1332 0.4357 0.7279 0.039 Uiso 1 1 calc R U . . .
C03N C 0.0680(7) 0.1428(5) 1.1148(3) 0.0433(13) Uani 1 1 d . . . . .
H03R H 0.0668 0.0680 1.1067 0.052 Uiso 1 1 calc R U . . .
C03O C 0.2956(12) 0.9166(9) 1.0093(4) 0.063(2) Uani 1 1 d . . . . .
H03O H 0.3238 0.9884 1.0127 0.076 Uiso 1 1 calc R U . . .

loop_
_atom_site_aniso_label
_atom_site_aniso_U_11
_atom_site_aniso_U_22
_atom_site_aniso_U_33
_atom_site_aniso_U_23
_atom_site_aniso_U_13
_atom_site_aniso_U_12
P001 0.0236(7) 0.0242(8) 0.0294(8) -0.0093(7) -0.0005(6) -0.0040(6)
P002 0.0246(7) 0.0265(8) 0.0235(8) -0.0032(6) 0.0014(6) -0.0060(6)
P003 0.0275(7) 0.0304(8) 0.0250(8) -0.0122(7) 0.0001(6) -0.0047(6)
P004 0.0298(8) 0.0274(8) 0.0224(8) -0.0101(6) 0.0010(6) -0.0069(6)
P005 0.0272(7) 0.0290(8) 0.0211(8) -0.0040(7) 0.0022(6) -0.0063(6)
P006 0.0248(7) 0.0234(8) 0.0283(8) -0.0103(6) 0.0025(6) -0.0035(6)
O007 0.028(2) 0.023(2) 0.028(2) -0.0119(18) 0.0009(17) -0.0007(17)
O008 0.033(2) 0.029(2) 0.025(2) -0.0032(19) -0.0025(18) -0.0102(18)
O009 0.029(2) 0.031(2) 0.020(2) -0.0017(18) 0.0038(17) -0.0043(17)
O00A 0.031(2) 0.033(2) 0.025(2) -0.012(2) 0.0012(19) -0.0047(19)
O00B 0.028(2) 0.035(2) 0.030(2) -0.0113(19) -0.0006(18) -0.0101(18)
O00C 0.035(2) 0.023(2) 0.028(2) -0.0080(18) -0.0003(19) -0.0045(18)
O00D 0.032(2) 0.030(2) 0.025(2) -0.0111(19) 0.0012(17) -0.0071(18)
O00E 0.035(2) 0.029(2) 0.027(2) -0.0137(19) -0.0001(18) -0.0080(19)
O00F 0.032(2) 0.039(2) 0.033(2) -0.008(2) 0.0054(19) -0.0139(19)
O00G 0.028(2) 0.024(2) 0.028(2) -0.0063(18) 0.0005(18) -0.0027(17)
O00H 0.027(2) 0.027(2) 0.028(2) -0.0108(19) -0.0016(18) -0.0033(17)
O00I 0.028(2) 0.036(2) 0.044(3) -0.018(2) 0.000(2) -0.0069(19)
O00J 0.030(2) 0.030(2) 0.021(2) -0.0043(18) 0.0027(17) -0.0061(17)
O00K 0.0269(19) 0.028(2) 0.042(2) -0.0003(17) -0.0063(17) -0.0042(16)
O00L 0.026(2) 0.032(2) 0.044(3) -0.013(2) 0.007(2) -0.0036(18)
O00M 0.034(2) 0.028(2) 0.022(2) -0.0117(19) -0.0041(18) -0.0030(18)
O00N 0.027(2) 0.035(2) 0.031(2) -0.009(2) 0.0062(18) -0.0085(18)
C00O 0.025(3) 0.028(3) 0.025(3) -0.009(3) 0.006(2) -0.005(2)
O00P 0.033(2) 0.041(3) 0.036(3) -0.016(2) 0.000(2) -0.008(2)
O00Q 0.032(2) 0.026(2) 0.026(2) -0.0017(18) 0.0026(18) -0.0068(18)
O00R 0.0238(18) 0.040(2) 0.027(2) -0.0073(17) -0.0053(15) -0.0036(16)
C00S 0.024(3) 0.027(3) 0.025(3) -0.008(2) -0.004(2) -0.011(2)
C00T 0.018(3) 0.022(3) 0.028(3) -0.007(2) -0.006(2) 0.001(2)
C00U 0.028(3) 0.038(4) 0.026(3) 0.001(3) 0.004(3) -0.001(3)
C00V 0.021(3) 0.026(3) 0.023(3) -0.007(2) -0.006(2) -0.003(2)
C00W 0.019(3) 0.023(3) 0.026(3) -0.007(2) 0.002(2) -0.011(2)
C00X 0.024(3) 0.028(3) 0.019(3) -0.007(3) -0.004(2) -0.006(2)
C00Y 0.021(3) 0.026(3) 0.023(3) -0.009(2) 0.001(2) -0.003(2)
C00Z 0.022(3) 0.021(3) 0.027(3) -0.009(2) 0.000(2) -0.003(2)
C010 0.017(2) 0.022(3) 0.028(3) -0.010(2) -0.002(2) -0.005(2)
C011 0.019(3) 0.029(3) 0.025(3) -0.010(3) 0.007(2) -0.009(2)
C012 0.047(4) 0.046(4) 0.036(4) 0.001(3) -0.001(3) -0.010(3)
C013 0.030(3) 0.024(3) 0.031(3) -0.011(3) 0.005(3) -0.012(2)
C014 0.034(3) 0.024(3) 0.060(5) -0.001(3) -0.010(3) -0.004(3)
C015 0.028(3) 0.038(4) 0.033(4) -0.019(3) -0.002(3) 0.000(3)
C016 0.032(3) 0.031(3) 0.038(4) -0.011(3) -0.005(3) -0.006(3)
C017 0.030(3) 0.026(3) 0.021(3) -0.003(2) -0.002(2) -0.011(2)
C018 0.020(3) 0.029(3) 0.021(3) -0.009(2) 0.002(2) -0.003(2)
C019 0.057(4) 0.040(4) 0.022(3) -0.008(3) -0.011(3) -0.007(3)
C01A 0.020(3) 0.027(3) 0.024(3) -0.011(3) 0.003(2) -0.004(2)
C01B 0.021(3) 0.028(3) 0.022(3) -0.006(2) 0.003(2) -0.007(2)
C01C 0.044(4) 0.033(3) 0.024(3) -0.005(3) 0.013(3) -0.008(3)
C01D 0.050(4) 0.047(4) 0.036(4) -0.022(3) 0.000(3) -0.013(3)
C01E 0.020(3) 0.025(3) 0.029(3) -0.005(3) 0.003(2) -0.007(2)
C01F 0.028(3) 0.020(3) 0.026(3) -0.004(2) 0.001(2) -0.011(2)
C01G 0.022(3) 0.017(3) 0.037(4) -0.006(2) -0.003(3) -0.002(2)
C01H 0.043(4) 0.034(4) 0.049(4) -0.026(3) 0.010(3) -0.007(3)
C01I 0.017(3) 0.029(3) 0.019(3) -0.006(2) 0.004(2) -0.002(2)
C01J 0.020(3) 0.033(3) 0.023(3) -0.004(3) 0.001(2) -0.002(2)
C01K 0.025(3) 0.026(3) 0.026(3) -0.006(2) 0.007(2) -0.015(2)
C01L 0.024(3) 0.035(3) 0.022(3) -0.008(3) -0.001(2) -0.002(2)
C01M 0.040(4) 0.047(4) 0.028(4) -0.006(3) -0.002(3) -0.004(3)
C01N 0.060(4) 0.049(4) 0.050(5) -0.031(4) 0.000(4) -0.007(4)
C01O 0.046(4) 0.026(3) 0.027(3) -0.005(3) -0.003(3) -0.001(3)
C01P 0.027(3) 0.031(3) 0.033(3) -0.012(3) 0.001(3) -0.007(3)
C01Q 0.029(3) 0.027(3) 0.021(3) -0.005(3) -0.001(2) -0.005(2)
C01R 0.017(3) 0.021(3) 0.027(3) -0.004(2) -0.002(2) -0.002(2)
C01S 0.015(2) 0.031(3) 0.019(3) -0.006(2) 0.006(2) -0.007(2)
C01T 0.022(3) 0.030(3) 0.028(3) -0.008(3) -0.002(2) -0.010(2)
C01U 0.040(3) 0.030(3) 0.036(4) -0.010(3) 0.000(3) -0.003(3)
C01V 0.026(3) 0.027(3) 0.025(3) -0.013(3) 0.003(2) -0.009(2)
C01W 0.041(4) 0.026(3) 0.040(4) -0.011(3) -0.001(3) -0.003(3)
C01X 0.027(3) 0.030(3) 0.023(3) -0.009(3) 0.004(2) -0.001(2)
C01Y 0.015(2) 0.030(3) 0.020(3) -0.007(2) 0.001(2) -0.004(2)
C01Z 0.026(3) 0.030(3) 0.023(3) -0.006(3) -0.001(2) -0.010(2)
C020 0.053(4) 0.022(3) 0.038(4) -0.001(3) 0.004(3) -0.013(3)
C021 0.029(3) 0.028(3) 0.044(4) -0.006(3) -0.007(3) -0.002(3)
C022 0.054(4) 0.063(5) 0.018(3) -0.004(3) -0.002(3) 0.006(4)
C023 0.025(3) 0.034(3) 0.030(3) -0.016(3) 0.000(2) -0.006(2)
C024 0.027(3) 0.033(3) 0.022(3) -0.011(3) 0.006(2) -0.006(2)
C025 0.026(3) 0.013(3) 0.039(4) -0.004(2) 0.000(3) -0.005(2)
C026 0.057(5) 0.048(4) 0.032(4) 0.014(3) 0.012(4) 0.018(4)
C027 0.067(5) 0.050(4) 0.031(4) -0.013(3) 0.008(3) -0.008(4)
C028 0.022(3) 0.023(3) 0.028(3) -0.006(2) -0.003(2) -0.006(2)
C029 0.031(3) 0.022(3) 0.056(5) -0.013(3) -0.002(3) -0.002(3)
C02A 0.029(3) 0.028(3) 0.023(3) -0.005(3) -0.003(2) -0.004(2)
C02B 0.022(3) 0.025(3) 0.032(3) -0.001(3) -0.005(2) -0.004(2)
C02C 0.052(4) 0.075(5) 0.040(4) -0.040(4) -0.001(3) -0.001(4)
C02D 0.026(3) 0.026(3) 0.026(3) -0.005(3) 0.005(2) -0.003(2)
C02E 0.026(3) 0.030(3) 0.024(3) -0.012(3) -0.006(2) -0.002(2)
C02F 0.049(4) 0.036(4) 0.041(4) -0.014(3) -0.014(3) -0.001(3)
C02G 0.021(3) 0.023(3) 0.038(4) -0.011(3) 0.002(2) -0.006(2)
C02H 0.019(3) 0.029(3) 0.023(3) -0.010(2) 0.003(2) -0.003(2)
C02I 0.036(3) 0.034(4) 0.044(4) -0.013(3) 0.000(3) -0.010(3)
C02J 0.061(5) 0.038(4) 0.053(5) 0.014(4) 0.008(4) 0.002(4)
C02K 0.040(3) 0.043(3) 0.042(4) -0.013(3) 0.002(2) -0.014(2)
C02L 0.023(3) 0.029(3) 0.026(3) -0.013(3) -0.003(3) 0.004(2)
C02M 0.029(3) 0.025(3) 0.063(5) -0.016(3) 0.007(3) -0.007(3)
C02N 0.018(3) 0.029(3) 0.022(3) -0.005(2) -0.001(2) -0.005(2)
C02O 0.035(3) 0.040(4) 0.021(3) -0.015(3) 0.001(3) -0.004(3)
C02P 0.034(3) 0.029(3) 0.043(4) -0.019(3) 0.007(3) -0.005(3)
C02Q 0.035(3) 0.025(3) 0.033(4) -0.011(3) -0.001(3) -0.002(3)
C02R 0.031(3) 0.029(3) 0.041(4) -0.013(3) -0.001(3) -0.006(3)
C02S 0.043(4) 0.041(4) 0.030(3) -0.018(3) -0.004(3) -0.010(3)
C02T 0.059(4) 0.068(5) 0.033(4) -0.017(4) 0.010(3) -0.002(4)
C02U 0.036(3) 0.039(4) 0.032(3) -0.009(2) 0.007(2) -0.002(2)
C02V 0.0233(19) 0.027(3) 0.034(3) -0.007(2) -0.0041(18) 0.0022(18)
C02W 0.050(4) 0.034(3) 0.057(4) -0.020(3) 0.012(3) -0.007(3)
C02X 0.044(4) 0.041(4) 0.031(4) -0.009(3) 0.004(3) -0.016(3)
C02Y 0.079(5) 0.074(5) 0.028(4) -0.016(4) 0.006(4) -0.021(4)
C02Z 0.040(4) 0.041(4) 0.028(3) -0.012(3) -0.003(3) -0.003(3)
C030 0.048(3) 0.029(3) 0.049(3) -0.008(2) 0.003(2) -0.001(2)
C031 0.043(4) 0.037(4) 0.029(4) -0.004(3) -0.001(3) -0.005(3)
C032 0.060(5) 0.046(4) 0.060(5) 0.002(3) 0.012(4) -0.015(3)
C033 0.063(4) 0.072(5) 0.048(4) -0.028(4) 0.020(3) -0.019(3)
C034 0.056(4) 0.047(4) 0.045(4) -0.001(3) 0.013(3) -0.015(3)
C035 0.035(3) 0.049(4) 0.025(4) -0.008(3) 0.006(3) 0.001(3)
C036 0.023(3) 0.028(3) 0.017(3) -0.001(2) 0.005(2) -0.002(2)
C037 0.040(2) 0.036(2) 0.032(2) -0.0101(19) -0.0090(18) -0.0113(18)
C038 0.040(4) 0.083(6) 0.028(4) 0.006(4) 0.000(3) 0.000(4)
C039 0.050(4) 0.047(4) 0.036(4) -0.015(3) 0.003(3) -0.016(3)
C03A 0.023(2) 0.033(3) 0.030(3) -0.005(2) -0.0069(19) -0.0025(19)
C03B 0.046(4) 0.029(3) 0.039(4) -0.005(3) -0.006(3) -0.004(3)
C03C 0.055(5) 0.043(4) 0.048(5) 0.007(4) 0.002(4) -0.008(4)
C03D 0.061(5) 0.071(5) 0.040(4) 0.001(4) 0.016(3) -0.018(4)
C03E 0.026(2) 0.050(3) 0.037(3) -0.004(2) -0.0033(18) -0.013(2)
C03F 0.025(3) 0.033(3) 0.028(3) -0.001(3) 0.002(3) -0.004(2)
C03G 0.038(4) 0.076(6) 0.029(4) -0.006(4) 0.004(3) 0.000(4)
C03H 0.076(5) 0.067(5) 0.033(4) -0.027(4) 0.004(4) -0.003(4)
C03I 0.047(4) 0.032(4) 0.042(4) 0.003(3) -0.004(3) -0.009(3)
C03J 0.024(2) 0.042(3) 0.052(3) -0.003(2) 0.0001(19) -0.003(2)
C03K 0.061(5) 0.047(4) 0.040(4) -0.024(3) 0.008(4) -0.012(4)
C03L 0.060(4) 0.072(5) 0.047(4) -0.030(4) 0.010(3) -0.013(3)
C03M 0.0298(19) 0.029(2) 0.033(2) -0.0087(18) 0.0032(17) 0.0067(17)
C03N 0.045(3) 0.041(3) 0.046(4) -0.015(3) 0.003(3) -0.010(2)
C03O 0.080(6) 0.068(5) 0.056(5) -0.045(5) 0.004(4) -0.014(5)

loop_
_atom_type_symbol
_atom_type_description
_atom_type_scat_dispersion_real
_atom_type_scat_dispersion_imag
_atom_type_scat_source
C C 0.0033 0.0016 'International Tables Vol C Tables 4.2.6.8 and 6.1.1.4'
H H 0.0000 0.0000 'International Tables Vol C Tables 4.2.6.8 and 6.1.1.4'
O O 0.0106 0.0060 'International Tables Vol C Tables 4.2.6.8 and 6.1.1.4'
P P 0.1023 0.0942 'International Tables Vol C Tables 4.2.6.8 and 6.1.1.4'

loop_
_geom_angle_atom_site_label_1
_geom_angle_atom_site_label_2
_geom_angle_atom_site_label_3
_geom_angle
_geom_angle_site_symmetry_1
_geom_angle_site_symmetry_3
_geom_angle_publ_flag
O00G P001 O00H 106.2(2) . . ?
O00G P001 C01P 99.4(3) . . ?
O00H P001 C01P 101.1(3) . . ?
O00L P001 O00G 113.7(3) . . ?
O00L P001 O00H 114.0(2) . . ?
O00L P001 C01P 120.4(3) . . ?
O008 P002 C03F 102.5(3) . . ?
O009 P002 O008 103.8(2) . . ?
O009 P002 C03F 103.6(3) . . ?
O00N P002 O008 115.2(2) . . ?
O00N P002 O009 113.7(2) . . ?
O00N P002 C03F 116.5(3) . . ?
O00E P003 O00M 104.5(2) . . ?
O00E P003 C02O 102.5(3) . . ?
O00M P003 C02O 104.4(3) . . ?
O00P P003 O00E 114.8(3) . . ?
O00P P003 O00M 113.9(2) . . ?
O00P P003 C02O 115.3(3) . . ?
O00A P004 C015 103.2(3) . . ?
O00B P004 O00A 114.2(2) . . ?
O00B P004 O00D 115.4(3) . . ?
O00B P004 C015 115.7(3) . . ?
O00D P004 O00A 104.5(2) . . ?
O00D P004 C015 102.3(3) . . ?
O00F P005 O00J 113.9(2) . . ?
O00F P005 O00Q 114.9(2) . . ?
O00F P005 C00U 116.1(3) . . ?
O00J P005 C00U 103.6(3) . . ?
O00Q P005 O00J 105.1(2) . . ?
O00Q P005 C00U 101.8(3) . . ?
O007 P006 C01G 99.0(2) . . ?
O00C P006 O007 105.5(2) . . ?
O00C P006 C01G 100.7(3) . . ?
O00I P006 O007 114.2(3) . . ?
O00I P006 O00C 115.2(2) . . ?
O00I P006 C01G 120.0(3) . . ?
C00Y O007 P006 125.7(3) . . ?
C01F O008 P002 120.7(3) . . ?
C036 O009 P002 121.2(3) . . ?
C02L O00A P004 121.9(4) . . ?
C00Z O00C P006 126.1(4) . . ?
C017 O00D P004 120.0(4) . . ?
C01V O00E P003 120.7(4) . . ?
C02D O00G P001 125.4(3) . . ?
C02E O00H P001 125.5(4) . . ?
C00O O00J P005 121.0(3) . . ?
C03E O00K C03M 60.6(3) . . ?
C00X O00M P003 123.3(4) . . ?
O00J C00O C024 116.2(6) . . ?
C011 C00O O00J 119.6(5) . . ?
C011 C00O C024 123.9(6) . . ?
C01Z O00Q P005 121.9(3) . . ?
C037 O00R C03J 60.9(3) . . ?
H00A C00S H00B 107.3 . . ?
C00T C00S H00A 108.1 . . ?
C00T C00S H00B 108.1 . . ?
C028 C00S H00A 108.1 . . ?
C028 C00S H00B 108.1 . . ?
C028 C00S C00T 116.7(4) . . ?
C00X C00T C00S 120.2(5) . . ?
C00X C00T C01Y 117.6(5) . . ?
C01Y C00T C00S 122.1(5) . . ?
C01M C00U P005 117.4(5) . . ?
C03I C00U P005 121.9(6) . . ?
C03I C00U C01M 120.3(6) . . ?
C00Z C00V C01R 119.1(5) . . ?
C00Z C00V C02N 118.3(5) . . ?
C02N C00V C01R 122.5(5) . . ?
C010 C00W C02H 124.3(5) . . ?
C017 C00W C010 117.2(5) . . ?
C017 C00W C02H 118.4(5) . . ?
C00T C00X O00M 118.9(5) . . ?
C02A C00X O00M 116.3(5) . . ?
C02A C00X C00T 124.5(5) . . ?
C018 C00Y O007 118.6(5) . . ?
C018 C00Y C023 124.9(6) . . ?
C023 C00Y O007 115.7(5) . . ?
C00V C00Z O00C 117.7(5) . . ?
C02B C00Z O00C 118.4(5) . . ?
C02B C00Z C00V 123.6(5) . . ?
C00W C010 C01E 122.7(5) . . ?
C01F C010 C00W 117.5(5) . . ?
C01F C010 C01E 119.7(5) . . ?
C00O C011 C01B 119.1(5) . . ?
C00O C011 C01S 117.5(5) . . ?
C01S C011 C01B 123.2(5) . . ?
C02J C012 H012 119.5 . . ?
C02J C012 C03F 121.1(7) . . ?
C03F C012 H012 119.5 . . ?
C017 C013 C01U 120.9(6) . . ?
C025 C013 C017 116.4(5) . . ?
C025 C013 C01U 122.7(6) . . ?
C02I C014 H014 119.9 . . ?
C02M C014 H014 119.9 . . ?
C02M C014 C02I 120.2(7) . . ?
C027 C015 P004 117.4(5) . . ?
C03K C015 P004 122.3(6) . . ?
C03K C015 C027 119.9(7) . . ?
C01H C016 H016 120.0 . . ?
C01P C016 H016 120.0 . . ?
C01P C016 C01H 120.0(7) . . ?
C00W C017 O00D 119.2(5) . . ?
C00W C017 C013 126.1(5) . . ?
C013 C017 O00D 114.5(5) . . ?
C00Y C018 C01I 117.5(5) . . ?
C00Y C018 C01R 118.9(5) . . ?
C01I C018 C01R 123.5(5) . . ?
H01J C019 H01K 109.5 . . ?
H01J C019 H01L 109.5 . . ?
H01K C019 H01L 109.5 . . ?
C01L C019 H01J 109.5 . . ?
C01L C019 H01K 109.5 . . ?
C01L C019 H01L 109.5 . . ?
H01A C01A H01B 107.5 . . ?
C01S C01A H01A 108.5 . . ?
C01S C01A H01B 108.5 . . ?
C01S C01A C01Y 115.0(4) . . ?
C01Y C01A H01A 108.5 . . ?
C01Y C01A H01B 108.5 . . ?
C011 C01B H01C 108.1 . . ?
C011 C01B H01D 108.1 . . ?
H01C C01B H01D 107.3 . . ?
C01K C01B C011 116.6(4) . . ?
C01K C01B H01C 108.1 . . ?
C01K C01B H01D 108.1 . . ?
H01P C01C H01Q 109.5 . . ?
H01P C01C H01R 109.5 . . ?
H01Q C01C H01R 109.5 . . ?
C01J C01C H01P 109.5 . . ?
C01J C01C H01Q 109.5 . . ?
C01J C01C H01R 109.5 . . ?
C01N C01D H01E 120.2 . . ?
C01N C01D C02O 119.6(7) . . ?
C02O C01D H01E 120.2 . . ?
C010 C01E H01S 108.0 . . ?
C010 C01E H01T 108.0 . . ?
H01S C01E H01T 107.3 . . ?
C01I C01E C010 117.1(4) . . ?
C01I C01E H01S 108.0 . . ?
C01I C01E H01T 108.0 . . ?
C010 C01F O008 118.2(5) . . ?
C010 C01F C025 125.1(6) . . ?
C025 C01F O008 116.4(5) . . ?
C02I C01G P006 121.9(5) . . ?
C02I C01G C02Q 118.5(5) . . ?
C02Q C01G P006 119.5(5) . . ?
C016 C01H H01H 120.2 . . ?
C029 C01H C016 119.5(7) . . ?
C029 C01H H01H 120.2 . . ?
C018 C01I C01E 121.9(5) . . ?
C018 C01I C036 117.6(5) . . ?
C036 C01I C01E 120.0(5) . . ?
C02B C01J C01C 123.2(5) . . ?
C02B C01J C02L 118.0(5) . . ?
C02L C01J C01C 118.9(5) . . ?
C01Z C01K C01B 119.3(5) . . ?
C01Z C01K C028 117.1(5) . . ?
C028 C01K C01B 123.1(5) . . ?
C023 C01L C019 120.0(6) . . ?
C036 C01L C019 121.2(6) . . ?
C036 C01L C023 118.7(6) . . ?
C00U C01M H01M 120.0 . . ?
C022 C01M C00U 120.0(7) . . ?
C022 C01M H01M 120.0 . . ?
C01D C01N H01N 119.2 . . ?
C02C C01N C01D 121.5(7) . . ?
C02C C01N H01N 119.2 . . ?
C01P C01O H01O 120.4 . . ?
C03B C01O H01O 120.4 . . ?
C03B C01O C01P 119.3(6) . . ?
C016 C01P P001 119.1(5) . . ?
C01O C01P P001 121.1(5) . . ?
C01O C01P C016 119.6(6) . . ?
C02A C01Q C02X 122.7(5) . . ?
C02E C01Q C02A 116.2(5) . . ?
C02E C01Q C02X 121.0(5) . . ?
C00V C01R C018 115.4(4) . . ?
C00V C01R H01U 108.4 . . ?
C00V C01R H01V 108.4 . . ?
C018 C01R H01U 108.4 . . ?
C018 C01R H01V 108.4 . . ?
H01U C01R H01V 107.5 . . ?
C011 C01S C01A 122.5(5) . . ?
C02D C01S C011 117.9(6) . . ?
C02D C01S C01A 119.3(5) . . ?
C01Z C01T C01W 121.6(6) . . ?
C01Z C01T C02G 116.7(6) . . ?
C02G C01T C01W 121.7(5) . . ?
C013 C01U H01W 109.5 . . ?
C013 C01U H01X 109.5 . . ?
C013 C01U H01Y 109.5 . . ?
H01W C01U H01X 109.5 . . ?
H01W C01U H01Y 109.5 . . ?
H01X C01U H01Y 109.5 . . ?
C028 C01V O00E 117.2(5) . . ?
C02G C01V O00E 117.3(5) . . ?
C02G C01V C028 125.3(6) . . ?
C01T C01W H01F 109.5 . . ?
C01T C01W H01G 109.5 . . ?
C01T C01W H01I 109.5 . . ?
H01F C01W H01G 109.5 . . ?
H01F C01W H01I 109.5 . . ?
H01G C01W H01I 109.5 . . ?
C024 C01X C02D 118.1(6) . . ?
C024 C01X C02S 121.3(6) . . ?
C02D C01X C02S 120.5(6) . . ?
C00T C01Y C01A 122.5(5) . . ?
C02E C01Y C00T 117.4(5) . . ?
C02E C01Y C01A 119.9(5) . . ?
C01K C01Z O00Q 118.2(5) . . ?
C01T C01Z O00Q 116.2(5) . . ?
C01T C01Z C01K 125.5(6) . . ?
H02N C020 H02O 109.5 . . ?
H02N C020 H02P 109.5 . . ?
H02O C020 H02P 109.5 . . ?
C02B C020 H02N 109.5 . . ?
C02B C020 H02O 109.5 . . ?
C02B C020 H02P 109.5 . . ?
H02Q C021 H02R 109.5 . . ?
H02Q C021 H02S 109.5 . . ?
H02R C021 H02S 109.5 . . ?
C025 C021 H02Q 109.5 . . ?
C025 C021 H02R 109.5 . . ?
C025 C021 H02S 109.5 . . ?
C01M C022 H022 120.1 . . ?
C01M C022 C026 119.8(7) . . ?
C026 C022 H022 120.1 . . ?
C00Y C023 C01L 116.7(6) . . ?
C00Y C023 C02F 119.5(6) . . ?
C01L C023 C02F 123.8(6) . . ?
C00O C024 C02Z 118.5(6) . . ?
C01X C024 C00O 117.6(6) . . ?
C01X C024 C02Z 123.6(6) . . ?
C013 C025 C01F 117.7(6) . . ?
C013 C025 C021 121.7(5) . . ?
C01F C025 C021 120.6(6) . . ?
C022 C026 H026 119.9 . . ?
C03C C026 C022 120.2(7) . . ?
C03C C026 H026 119.9 . . ?
C015 C027 H027 120.0 . . ?
C015 C027 C02T 119.9(8) . . ?
C02T C027 H027 120.0 . . ?
C01K C028 C00S 122.9(5) . . ?
C01V C028 C00S 120.5(5) . . ?
C01V C028 C01K 116.5(5) . . ?
C01H C029 H029 119.5 . . ?
C01H C029 C03B 121.1(6) . . ?
C03B C029 H029 119.5 . . ?
C00X C02A C01Q 118.4(5) . . ?
C00X C02A C031 120.5(5) . . ?
C01Q C02A C031 120.9(5) . . ?
C00Z C02B C01J 118.5(5) . . ?
C00Z C02B C020 120.3(6) . . ?
C01J C02B C020 121.0(6) . . ?
C01N C02C H02C 120.4 . . ?
C01N C02C C02Y 119.1(7) . . ?
C02Y C02C H02C 120.4 . . ?
C01S C02D O00G 118.3(6) . . ?
C01S C02D C01X 124.8(6) . . ?
C01X C02D O00G 116.4(5) . . ?
C01Q C02E O00H 115.1(5) . . ?
C01Y C02E O00H 118.6(5) . . ?
C01Y C02E C01Q 125.7(5) . . ?
C023 C02F H02T 109.5 . . ?
C023 C02F H02U 109.5 . . ?
C023 C02F H02V 109.5 . . ?
H02T C02F H02U 109.5 . . ?
H02T C02F H02V 109.5 . . ?
H02U C02F H02V 109.5 . . ?
C01T C02G C02P 121.5(6) . . ?
C01V C02G C01T 118.8(5) . . ?
C01V C02G C02P 119.7(6) . . ?
C00W C02H H02W 108.4 . . ?
C00W C02H H02X 108.4 . . ?
C00W C02H C02N 115.7(4) . . ?
H02W C02H H02X 107.4 . . ?
C02N C02H H02W 108.4 . . ?
C02N C02H H02X 108.4 . . ?
C014 C02I H02Z 119.8 . . ?
C01G C02I C014 120.4(7) . . ?
C01G C02I H02Z 119.8 . . ?
C012 C02J H02 120.4 . . ?
C012 C02J C038 119.3(8) . . ?
C038 C02J H02 120.4 . . ?
C02V C02K H5 120.5 . . ?
C02V C02K C03L 119.1(6) . . ?
C03L C02K H5 120.5 . . ?
C01J C02L O00A 116.0(5) . . ?
C01J C02L C02N 124.9(5) . . ?
C02N C02L O00A 118.8(5) . . ?
C014 C02M H1 120.3 . . ?
C014 C02M C02R 119.5(6) . . ?
C02R C02M H1 120.3 . . ?
C00V C02N C02H 123.0(5) . . ?
C02L C02N C00V 116.5(5) . . ?
C02L C02N C02H 120.3(5) . . ?
C01D C02O P003 122.0(5) . . ?
C039 C02O P003 119.1(5) . . ?
C039 C02O C01D 118.7(6) . . ?
C02G C02P H02A 109.5 . . ?
C02G C02P H02B 109.5 . . ?
C02G C02P H02D 109.5 . . ?
H02A C02P H02B 109.5 . . ?
H02A C02P H02D 109.5 . . ?
H02B C02P H02D 109.5 . . ?
C01G C02Q H2 119.7 . . ?
C02R C02Q C01G 120.6(6) . . ?
C02R C02Q H2 119.7 . . ?
C02M C02R H3 119.7 . . ?
C02Q C02R C02M 120.6(7) . . ?
C02Q C02R H3 119.7 . . ?
C01X C02S H02E 109.5 . . ?
C01X C02S H02F 109.5 . . ?
C01X C02S H02G 109.5 . . ?
H02E C02S H02F 109.5 . . ?
H02E C02S H02G 109.5 . . ?
H02F C02S H02G 109.5 . . ?
C027 C02T H4 120.2 . . ?
C03H C02T C027 119.6(8) . . ?
C03H C02T H4 120.2 . . ?
C02W C02U H6 120.1 . . ?
C03A C02U H6 120.1 . . ?
C03A C02U C02W 119.8(6) . . ?
C02K C02V C03M 122.6(5) . . ?
C030 C02V C02K 119.7(5) . . ?
C030 C02V C03M 117.7(5) . . ?
C02U C02W H7 120.1 . . ?
C034 C02W C02U 119.8(7) . . ?
C034 C02W H7 120.1 . . ?
C01Q C02X H02H 109.5 . . ?
C01Q C02X H02I 109.5 . . ?
C01Q C02X H02J 109.5 . . ?
H02H C02X H02I 109.5 . . ?
H02H C02X H02J 109.5 . . ?
H02I C02X H02J 109.5 . . ?
C02C C02Y H02Y 119.4 . . ?
C039 C02Y C02C 121.2(8) . . ?
C039 C02Y H02Y 119.4 . . ?
C024 C02Z H02K 109.5 . . ?
C024 C02Z H02L 109.5 . . ?
C024 C02Z H02M 109.5 . . ?
H02K C02Z H02L 109.5 . . ?
H02K C02Z H02M 109.5 . . ?
H02L C02Z H02M 109.5 . . ?
C02V C030 H030 119.3 . . ?
C02V C030 C032 121.4(7) . . ?
C032 C030 H030 119.3 . . ?
C02A C031 H03A 109.5 . . ?
C02A C031 H03B 109.5 . . ?
C02A C031 H03C 109.5 . . ?
H03A C031 H03B 109.5 . . ?
H03A C031 H03C 109.5 . . ?
H03B C031 H03C 109.5 . . ?
C030 C032 H032 120.3 . . ?
C03D C032 C030 119.4(8) . . ?
C03D C032 H032 120.3 . . ?
C034 C033 H033 119.8 . . ?
C034 C033 C03N 120.5(7) . . ?
C03N C033 H033 119.8 . . ?
C02W C034 H034 120.0 . . ?
C033 C034 C02W 119.9(7) . . ?
C033 C034 H034 120.0 . . ?
C03F C035 H035 119.3 . . ?
C03G C035 H035 119.3 . . ?
C03G C035 C03F 121.4(7) . . ?
C01I C036 O009 118.0(5) . . ?
C01L C036 O009 117.2(5) . . ?
C01L C036 C01I 124.6(6) . . ?
O00R C037 H037 114.9 . . ?
O00R C037 C03A 116.4(4) . . ?
O00R C037 C03J 59.6(3) . . ?
C03A C037 H037 114.9 . . ?
C03J C037 H037 114.9 . . ?
C03J C037 C03A 124.5(4) . . ?
C02J C038 H038 119.9 . . ?
C03G C038 C02J 120.2(8) . . ?
C03G C038 H038 119.9 . . ?
C02O C039 H039 120.1 . . ?
C02Y C039 C02O 119.8(7) . . ?
C02Y C039 H039 120.1 . . ?
C02U C03A C037 122.3(5) . . ?
C03N C03A C02U 119.0(5) . . ?
C03N C03A C037 118.6(5) . . ?
C01O C03B H03D 119.8 . . ?
C029 C03B C01O 120.5(7) . . ?
C029 C03B H03D 119.8 . . ?
C026 C03C H03E 119.5 . . ?
C026 C03C C03I 121.0(7) . . ?
C03I C03C H03E 119.5 . . ?
C032 C03D H03F 119.5 . . ?
C032 C03D C03L 120.9(8) . . ?
C03L C03D H03F 119.5 . . ?
O00K C03E H03J 117.8 . . ?
O00K C03E H03L 117.8 . . ?
O00K C03E C03M 60.1(3) . . ?
H03J C03E H03L 114.9 . . ?
C03M C03E H03J 117.8 . . ?
C03M C03E H03L 117.8 . . ?
C012 C03F P002 123.4(5) . . ?
C035 C03F P002 117.9(5) . . ?
C035 C03F C012 118.2(6) . . ?
C035 C03G C038 119.8(8) . . ?
C035 C03G H03G 120.1 . . ?
C038 C03G H03G 120.1 . . ?
C02T C03H H03H 119.5 . . ?
C03O C03H C02T 121.0(7) . . ?
C03O C03H H03H 119.5 . . ?
C00U C03I C03C 118.7(7) . . ?
C00U C03I H03I 120.7 . . ?
C03C C03I H03I 120.7 . . ?
O00R C03J C037 59.5(3) . . ?
O00R C03J H03P 117.8 . . ?
O00R C03J H03Q 117.8 . . ?
C037 C03J H03P 117.8 . . ?
C037 C03J H03Q 117.8 . . ?
H03P C03J H03Q 115.0 . . ?
C015 C03K H03K 120.1 . . ?
C015 C03K C03O 119.9(8) . . ?
C03O C03K H03K 120.1 . . ?
C02K C03L H03M 120.2 . . ?
C03D C03L C02K 119.5(7) . . ?
C03D C03L H03M 120.2 . . ?
O00K C03M C02V 115.5(3) . . ?
O00K C03M C03E 59.3(3) . . ?
O00K C03M H03N 115.1 . . ?
C02V C03M H03N 115.1 . . ?
C03E C03M C02V 124.7(4) . . ?
C03E C03M H03N 115.1 . . ?
C033 C03N C03A 120.9(6) . . ?
C033 C03N H03R 119.5 . . ?
C03A C03N H03R 119.5 . . ?
C03H C03O C03K 119.6(8) . . ?
C03H C03O H03O 120.2 . . ?
C03K C03O H03O 120.2 . . ?

loop_
_geom_bond_atom_site_label_1
_geom_bond_atom_site_label_2
_geom_bond_distance
_geom_bond_site_symmetry_2
_geom_bond_publ_flag
P001 O00G 1.583(4) . ?
P001 O00H 1.592(4) . ?
P001 O00L 1.469(4) . ?
P001 C01P 1.788(6) . ?
P002 O008 1.593(4) . ?
P002 O009 1.591(4) . ?
P002 O00N 1.460(4) . ?
P002 C03F 1.773(7) . ?
P003 O00E 1.578(4) . ?
P003 O00M 1.598(4) . ?
P003 O00P 1.458(5) . ?
P003 C02O 1.782(6) . ?
P004 O00A 1.592(4) . ?
P004 O00B 1.464(4) . ?
P004 O00D 1.590(4) . ?
P004 C015 1.784(6) . ?
P005 O00F 1.458(4) . ?
P005 O00J 1.597(4) . ?
P005 O00Q 1.591(4) . ?
P005 C00U 1.796(7) . ?
P006 O007 1.594(4) . ?
P006 O00C 1.588(5) . ?
P006 O00I 1.453(4) . ?
P006 C01G 1.779(5) . ?
O007 C00Y 1.403(7) . ?
O008 C01F 1.423(7) . ?
O009 C036 1.411(7) . ?
O00A C02L 1.427(7) . ?
O00C C00Z 1.406(6) . ?
O00D C017 1.424(7) . ?
O00E C01V 1.417(7) . ?
O00G C02D 1.411(7) . ?
O00H C02E 1.420(7) . ?
O00J C00O 1.403(7) . ?
O00K C03E 1.438(6) . ?
O00K C03M 1.450(6) . ?
O00M C00X 1.416(7) . ?
C00O C011 1.396(9) . ?
C00O C024 1.416(8) . ?
O00Q C01Z 1.405(7) . ?
O00R C037 1.433(6) . ?
O00R C03J 1.435(6) . ?
C00S H00A 0.9900 . ?
C00S H00B 0.9900 . ?
C00S C00T 1.517(8) . ?
C00S C028 1.516(8) . ?
C00T C00X 1.397(8) . ?
C00T C01Y 1.407(8) . ?
C00U C01M 1.396(10) . ?
C00U C03I 1.383(10) . ?
C00V C00Z 1.406(8) . ?
C00V C01R 1.523(8) . ?
C00V C02N 1.409(8) . ?
C00W C010 1.392(8) . ?
C00W C017 1.376(8) . ?
C00W C02H 1.519(8) . ?
C00X C02A 1.381(8) . ?
C00Y C018 1.394(8) . ?
C00Y C023 1.398(8) . ?
C00Z C02B 1.381(8) . ?
C010 C01E 1.529(7) . ?
C010 C01F 1.392(8) . ?
C011 C01B 1.523(8) . ?
C011 C01S 1.413(8) . ?
C012 H012 0.9500 . ?
C012 C02J 1.378(10) . ?
C012 C03F 1.389(10) . ?
C013 C017 1.410(8) . ?
C013 C01U 1.497(8) . ?
C013 C025 1.389(9) . ?
C014 H014 0.9500 . ?
C014 C02I 1.389(9) . ?
C014 C02M 1.369(10) . ?
C015 C027 1.391(10) . ?
C015 C03K 1.360(10) . ?
C016 H016 0.9500 . ?
C016 C01H 1.404(9) . ?
C016 C01P 1.395(9) . ?
C018 C01I 1.396(8) . ?
C018 C01R 1.526(8) . ?
C019 H01J 0.9800 . ?
C019 H01K 0.9800 . ?
C019 H01L 0.9800 . ?
C019 C01L 1.535(9) . ?
C01A H01A 0.9900 . ?
C01A H01B 0.9900 . ?
C01A C01S 1.516(8) . ?
C01A C01Y 1.523(7) . ?
C01B H01C 0.9900 . ?
C01B H01D 0.9900 . ?
C01B C01K 1.515(7) . ?
C01C H01P 0.9800 . ?
C01C H01Q 0.9800 . ?
C01C H01R 0.9800 . ?
C01C C01J 1.514(8) . ?
C01D H01E 0.9500 . ?
C01D C01N 1.374(10) . ?
C01D C02O 1.408(9) . ?
C01E H01S 0.9900 . ?
C01E H01T 0.9900 . ?
C01E C01I 1.520(8) . ?
C01F C025 1.396(8) . ?
C01G C02I 1.384(9) . ?
C01G C02Q 1.393(9) . ?
C01H H01H 0.9500 . ?
C01H C029 1.362(10) . ?
C01I C036 1.401(8) . ?
C01J C02B 1.387(8) . ?
C01J C02L 1.391(9) . ?
C01K C01Z 1.393(8) . ?
C01K C028 1.423(8) . ?
C01L C023 1.403(9) . ?
C01L C036 1.369(8) . ?
C01M H01M 0.9500 . ?
C01M C022 1.384(10) . ?
C01N H01N 0.9500 . ?
C01N C02C 1.367(12) . ?
C01O H01O 0.9500 . ?
C01O C01P 1.394(9) . ?
C01O C03B 1.394(9) . ?
C01Q C02A 1.412(8) . ?
C01Q C02E 1.401(8) . ?
C01Q C02X 1.496(9) . ?
C01R H01U 0.9900 . ?
C01R H01V 0.9900 . ?
C01S C02D 1.383(8) . ?
C01T C01W 1.503(8) . ?
C01T C01Z 1.389(8) . ?
C01T C02G 1.402(9) . ?
C01U H01W 0.9800 . ?
C01U H01X 0.9800 . ?
C01U H01Y 0.9800 . ?
C01V C028 1.402(8) . ?
C01V C02G 1.365(8) . ?
C01W H01F 0.9800 . ?
C01W H01G 0.9800 . ?
C01W H01I 0.9800 . ?
C01X C024 1.391(9) . ?
C01X C02D 1.393(9) . ?
C01X C02S 1.510(8) . ?
C01Y C02E 1.377(8) . ?
C020 H02N 0.9800 . ?
C020 H02O 0.9800 . ?
C020 H02P 0.9800 . ?
C020 C02B 1.520(8) . ?
C021 H02Q 0.9800 . ?
C021 H02R 0.9800 . ?
C021 H02S 0.9800 . ?
C021 C025 1.516(8) . ?
C022 H022 0.9500 . ?
C022 C026 1.387(12) . ?
C023 C02F 1.504(9) . ?
C024 C02Z 1.488(9) . ?
C026 H026 0.9500 . ?
C026 C03C 1.367(12) . ?
C027 H027 0.9500 . ?
C027 C02T 1.394(10) . ?
C029 H029 0.9500 . ?
C029 C03B 1.375(10) . ?
C02A C031 1.504(9) . ?
C02C H02C 0.9500 . ?
C02C C02Y 1.381(12) . ?
C02F H02T 0.9800 . ?
C02F H02U 0.9800 . ?
C02F H02V 0.9800 . ?
C02G C02P 1.510(8) . ?
C02H H02W 0.9900 . ?
C02H H02X 0.9900 . ?
C02H C02N 1.519(8) . ?
C02I H02Z 0.9500 . ?
C02J H02 0.9500 . ?
C02J C038 1.388(13) . ?
C02K H5 0.9500 . ?
C02K C02V 1.389(7) . ?
C02K C03L 1.391(9) . ?
C02L C02N 1.395(8) . ?
C02M H1 0.9500 . ?
C02M C02R 1.381(10) . ?
C02O C039 1.396(9) . ?
C02P H02A 0.9800 . ?
C02P H02B 0.9800 . ?
C02P H02D 0.9800 . ?
C02Q H2 0.9500 . ?
C02Q C02R 1.366(8) . ?
C02R H3 0.9500 . ?
C02S H02E 0.9800 . ?
C02S H02F 0.9800 . ?
C02S H02G 0.9800 . ?
C02T H4 0.9500 . ?
C02T C03H 1.367(12) . ?
C02U H6 0.9500 . ?
C02U C02W 1.399(9) . ?
C02U C03A 1.377(7) . ?
C02V C030 1.369(7) . ?
C02V C03M 1.486(7) . ?
C02W H7 0.9500 . ?
C02W C034 1.373(11) . ?
C02X H02H 0.9800 . ?
C02X H02I 0.9800 . ?
C02X H02J 0.9800 . ?
C02Y H02Y 0.9500 . ?
C02Y C039 1.375(10) . ?
C02Z H02K 0.9800 . ?
C02Z H02L 0.9800 . ?
C02Z H02M 0.9800 . ?
C030 H030 0.9500 . ?
C030 C032 1.371(10) . ?
C031 H03A 0.9800 . ?
C031 H03B 0.9800 . ?
C031 H03C 0.9800 . ?
C032 H032 0.9500 . ?
C032 C03D 1.358(12) . ?
C033 H033 0.9500 . ?
C033 C034 1.359(11) . ?
C033 C03N 1.372(9) . ?
C034 H034 0.9500 . ?
C035 H035 0.9500 . ?
C035 C03F 1.384(10) . ?
C035 C03G 1.371(10) . ?
C037 H037 1.0000 . ?
C037 C03A 1.495(7) . ?
C037 C03J 1.454(6) . ?
C038 H038 0.9500 . ?
C038 C03G 1.376(12) . ?
C039 H039 0.9500 . ?
C03A C03N 1.374(7) . ?
C03B H03D 0.9500 . ?
C03C H03E 0.9500 . ?
C03C C03I 1.404(10) . ?
C03D H03F 0.9500 . ?
C03D C03L 1.388(12) . ?
C03E H03J 0.9900 . ?
C03E H03L 0.9900 . ?
C03E C03M 1.458(6) . ?
C03G H03G 0.9500 . ?
C03H H03H 0.9500 . ?
C03H C03O 1.363(13) . ?
C03I H03I 0.9500 . ?
C03J H03P 0.9900 . ?
C03J H03Q 0.9900 . ?
C03K H03K 0.9500 . ?
C03K C03O 1.412(11) . ?
C03L H03M 0.9500 . ?
C03M H03N 1.0000 . ?
C03N H03R 0.9500 . ?
C03O H03O 0.9500 . ?

loop_
_geom_torsion_atom_site_label_1
_geom_torsion_atom_site_label_2
_geom_torsion_atom_site_label_3
_geom_torsion_atom_site_label_4
_geom_torsion
_geom_torsion_site_symmetry_1
_geom_torsion_site_symmetry_2
_geom_torsion_site_symmetry_3
_geom_torsion_site_symmetry_4
_geom_torsion_publ_flag
P001 O00G C02D C01S -82.6(6) . . . . ?
P001 O00G C02D C01X 105.4(5) . . . . ?
P001 O00H C02E C01Q -106.7(5) . . . . ?
P001 O00H C02E C01Y 81.8(6) . . . . ?
P002 O008 C01F C010 80.2(6) . . . . ?
P002 O008 C01F C025 -105.7(5) . . . . ?
P002 O009 C036 C01I -78.0(6) . . . . ?
P002 O009 C036 C01L 106.9(5) . . . . ?
P003 O00E C01V C028 82.6(6) . . . . ?
P003 O00E C01V C02G -102.6(5) . . . . ?
P003 O00M C00X C00T -79.0(6) . . . . ?
P003 O00M C00X C02A 106.3(5) . . . . ?
P003 C02O C039 C02Y 174.6(6) . . . . ?
P004 O00A C02L C01J -107.7(5) . . . . ?
P004 O00A C02L C02N 78.8(6) . . . . ?
P004 O00D C017 C00W -82.1(6) . . . . ?
P004 O00D C017 C013 102.3(5) . . . . ?
P004 C015 C027 C02T -176.2(6) . . . . ?
P004 C015 C03K C03O 175.8(7) . . . . ?
P005 O00J C00O C011 76.6(6) . . . . ?
P005 O00J C00O C024 -109.0(5) . . . . ?
P005 O00Q C01Z C01K -77.2(6) . . . . ?
P005 O00Q C01Z C01T 106.4(5) . . . . ?
P005 C00U C01M C022 -173.1(5) . . . . ?
P005 C00U C03I C03C 172.0(5) . . . . ?
P006 O007 C00Y C018 82.9(6) . . . . ?
P006 O007 C00Y C023 -106.8(5) . . . . ?
P006 O00C C00Z C00V -83.2(6) . . . . ?
P006 O00C C00Z C02B 102.7(6) . . . . ?
P006 C01G C02I C014 -173.7(5) . . . . ?
P006 C01G C02Q C02R 174.1(5) . . . . ?
O007 P006 O00C C00Z 84.7(4) . . . . ?
O007 P006 C01G C02I 137.9(5) . . . . ?
O007 P006 C01G C02Q -39.0(5) . . . . ?
O007 C00Y C018 C01I 170.8(4) . . . . ?
O007 C00Y C018 C01R -5.6(8) . . . . ?
O007 C00Y C023 C01L -168.5(5) . . . . ?
O007 C00Y C023 C02F 8.5(8) . . . . ?
O008 P002 O009 C036 95.2(5) . . . . ?
O008 P002 C03F C012 -11.2(6) . . . . ?
O008 P002 C03F C035 176.8(4) . . . . ?
O008 C01F C025 C013 -175.5(4) . . . . ?
O008 C01F C025 C021 1.7(8) . . . . ?
O009 P002 O008 C01F -95.3(4) . . . . ?
O009 P002 C03F C012 -118.9(5) . . . . ?
O009 P002 C03F C035 69.1(5) . . . . ?
O00A P004 O00D C017 93.5(4) . . . . ?
O00A P004 C015 C027 -71.8(6) . . . . ?
O00A P004 C015 C03K 114.8(6) . . . . ?
O00A C02L C02N C00V 172.5(5) . . . . ?
O00A C02L C02N C02H -2.6(8) . . . . ?
O00B P004 O00A C02L 36.3(5) . . . . ?
O00B P004 O00D C017 -32.7(5) . . . . ?
O00B P004 C015 C027 53.6(7) . . . . ?
O00B P004 C015 C03K -119.7(6) . . . . ?
O00C P006 O007 C00Y -83.9(5) . . . . ?
O00C P006 C01G C02I 30.2(5) . . . . ?
O00C P006 C01G C02Q -146.8(5) . . . . ?
O00C C00Z C02B C01J 170.2(5) . . . . ?
O00C C00Z C02B C020 -5.1(8) . . . . ?
O00D P004 O00A C02L -90.7(4) . . . . ?
O00D P004 C015 C027 179.9(6) . . . . ?
O00D P004 C015 C03K 6.6(6) . . . . ?
O00E P003 O00M C00X 90.3(4) . . . . ?
O00E P003 C02O C01D -6.1(6) . . . . ?
O00E P003 C02O C039 178.9(6) . . . . ?
O00E C01V C028 C00S -1.3(8) . . . . ?
O00E C01V C028 C01K 175.8(4) . . . . ?
O00E C01V C02G C01T -175.3(5) . . . . ?
O00E C01V C02G C02P 2.4(8) . . . . ?
O00F P005 O00J C00O 33.9(5) . . . . ?
O00F P005 O00Q C01Z -31.3(5) . . . . ?
O00F P005 C00U C01M 57.3(6) . . . . ?
O00F P005 C00U C03I -116.5(6) . . . . ?
O00G P001 O00H C02E -82.3(4) . . . . ?
O00G P001 C01P C016 39.3(5) . . . . ?
O00G P001 C01P C01O -135.8(5) . . . . ?
O00H P001 O00G C02D 84.2(5) . . . . ?
O00H P001 C01P C016 148.0(5) . . . . ?
O00H P001 C01P C01O -27.1(6) . . . . ?
O00I P006 O007 C00Y 43.5(5) . . . . ?
O00I P006 O00C C00Z -42.1(5) . . . . ?
O00I P006 C01G C02I -97.3(5) . . . . ?
O00I P006 C01G C02Q 85.7(5) . . . . ?
O00J P005 O00Q C01Z 94.6(4) . . . . ?
O00J P005 C00U C01M -68.3(5) . . . . ?
O00J P005 C00U C03I 117.9(5) . . . . ?
O00J C00O C011 C01B 0.8(7) . . . . ?
O00J C00O C011 C01S 175.5(5) . . . . ?
O00J C00O C024 C01X -177.3(4) . . . . ?
O00J C00O C024 C02Z -2.5(8) . . . . ?
O00K C03E C03M C02V -101.4(5) . . . . ?
O00L P001 O00G C02D -41.9(5) . . . . ?
O00L P001 O00H C02E 43.6(5) . . . . ?
O00L P001 C01P C016 -85.5(5) . . . . ?
O00L P001 C01P C01O 99.4(5) . . . . ?
O00M P003 O00E C01V -93.7(4) . . . . ?
O00M P003 C02O C01D -114.9(6) . . . . ?
O00M P003 C02O C039 70.1(6) . . . . ?
O00M C00X C02A C01Q 171.7(5) . . . . ?
O00M C00X C02A C031 -4.3(8) . . . . ?
O00N P002 O008 C01F 29.6(5) . . . . ?
O00N P002 O009 C036 -30.6(5) . . . . ?
O00N P002 C03F C012 115.4(5) . . . . ?
O00N P002 C03F C035 -56.6(6) . . . . ?
C00O C011 C01B C01K -91.4(6) . . . . ?
C00O C011 C01S C01A -174.6(5) . . . . ?
C00O C011 C01S C02D -0.4(8) . . . . ?
O00P P003 O00E C01V 31.9(5) . . . . ?
O00P P003 O00M C00X -35.9(5) . . . . ?
O00P P003 C02O C01D 119.4(6) . . . . ?
O00P P003 C02O C039 -55.7(7) . . . . ?
O00Q P005 O00J C00O -92.7(5) . . . . ?
O00Q P005 C00U C01M -177.2(5) . . . . ?
O00Q P005 C00U C03I 9.0(6) . . . . ?
O00R C037 C03A C02U -49.7(6) . . . . ?
O00R C037 C03A C03N 127.3(5) . . . . ?
C00S C00T C00X O00M 3.2(8) . . . . ?
C00S C00T C00X C02A 177.4(5) . . . . ?
C00S C00T C01Y C01A 0.4(8) . . . . ?
C00S C00T C01Y C02E -175.2(5) . . . . ?
C00T C00S C028 C01K 92.9(7) . . . . ?
C00T C00S C028 C01V -90.2(6) . . . . ?
C00T C00X C02A C01Q -2.7(9) . . . . ?
C00T C00X C02A C031 -178.7(5) . . . . ?
C00T C01Y C02E O00H 168.8(5) . . . . ?
C00T C01Y C02E C01Q -1.7(9) . . . . ?
C00U P005 O00J C00O 160.9(5) . . . . ?
C00U P005 O00Q C01Z -157.6(4) . . . . ?
C00U C01M C022 C026 0.6(10) . . . . ?
C00V C00Z C02B C01J -3.6(9) . . . . ?
C00V C00Z C02B C020 -178.8(6) . . . . ?
C00W C010 C01E C01I 94.1(7) . . . . ?
C00W C010 C01F O008 175.7(5) . . . . ?
C00W C010 C01F C025 2.2(8) . . . . ?
C00W C02H C02N C00V 95.9(6) . . . . ?
C00W C02H C02N C02L -89.3(7) . . . . ?
C00X C00T C01Y C01A 176.8(5) . . . . ?
C00X C00T C01Y C02E 1.3(8) . . . . ?
C00Y C018 C01I C01E -174.5(5) . . . . ?
C00Y C018 C01I C036 -2.0(8) . . . . ?
C00Y C018 C01R C00V -89.2(6) . . . . ?
C00Z C00V C01R C018 89.1(7) . . . . ?
C00Z C00V C02N C02H 174.0(5) . . . . ?
C00Z C00V C02N C02L -1.0(8) . . . . ?
C010 C00W C017 O00D -174.2(4) . . . . ?
C010 C00W C017 C013 0.8(8) . . . . ?
C010 C00W C02H C02N -93.6(6) . . . . ?
C010 C01E C01I C018 -96.2(7) . . . . ?
C010 C01E C01I C036 91.5(6) . . . . ?
C010 C01F C025 C013 -1.9(9) . . . . ?
C010 C01F C025 C021 175.4(5) . . . . ?
C011 C00O C024 C01X -3.1(9) . . . . ?
C011 C00O C024 C02Z 171.6(5) . . . . ?
C011 C01B C01K C01Z 92.6(6) . . . . ?
C011 C01B C01K C028 -95.4(7) . . . . ?
C011 C01S C02D O00G -170.2(4) . . . . ?
C011 C01S C02D C01X 1.0(8) . . . . ?
C012 C02J C038 C03G -1.6(11) . . . . ?
C014 C02M C02R C02Q 2.8(9) . . . . ?
C015 P004 O00A C02L 162.7(4) . . . . ?
C015 P004 O00D C017 -159.2(4) . . . . ?
C015 C027 C02T C03H 1.6(12) . . . . ?
C015 C03K C03O C03H -1.4(13) . . . . ?
C016 C01H C029 C03B -0.6(10) . . . . ?
C017 C00W C010 C01E 175.5(5) . . . . ?
C017 C00W C010 C01F -1.6(7) . . . . ?
C017 C00W C02H C02N 91.5(6) . . . . ?
C017 C013 C025 C01F 0.9(8) . . . . ?
C017 C013 C025 C021 -176.3(5) . . . . ?
C018 C00Y C023 C01L 1.1(8) . . . . ?
C018 C00Y C023 C02F 178.1(6) . . . . ?
C018 C01I C036 O009 -174.7(5) . . . . ?
C018 C01I C036 C01L 0.0(8) . . . . ?
C019 C01L C023 C00Y 173.3(5) . . . . ?
C019 C01L C023 C02F -3.6(9) . . . . ?
C019 C01L C036 O009 1.1(8) . . . . ?
C019 C01L C036 C01I -173.6(5) . . . . ?
C01A C01S C02D O00G 4.2(7) . . . . ?
C01A C01S C02D C01X 175.4(5) . . . . ?
C01A C01Y C02E O00H -6.8(8) . . . . ?
C01A C01Y C02E C01Q -177.3(5) . . . . ?
C01B C011 C01S C01A -0.1(8) . . . . ?
C01B C011 C01S C02D 174.0(5) . . . . ?
C01B C01K C01Z O00Q -2.7(7) . . . . ?
C01B C01K C01Z C01T 173.3(5) . . . . ?
C01B C01K C028 C00S 3.5(8) . . . . ?
C01B C01K C028 C01V -173.5(5) . . . . ?
C01C C01J C02B C00Z -178.2(6) . . . . ?
C01C C01J C02B C020 -3.0(9) . . . . ?
C01C C01J C02L O00A 7.0(8) . . . . ?
C01C C01J C02L C02N -179.9(6) . . . . ?
C01D C01N C02C C02Y -1.1(12) . . . . ?
C01D C02O C039 C02Y -0.6(11) . . . . ?
C01E C010 C01F O008 -1.5(7) . . . . ?
C01E C010 C01F C025 -175.0(5) . . . . ?
C01E C01I C036 O009 -2.1(7) . . . . ?
C01E C01I C036 C01L 172.6(5) . . . . ?
C01F C010 C01E C01I -88.8(6) . . . . ?
C01G P006 O007 C00Y 172.3(5) . . . . ?
C01G P006 O00C C00Z -172.8(4) . . . . ?
C01G C02Q C02R C02M -0.1(9) . . . . ?
C01H C016 C01P P001 -172.4(5) . . . . ?
C01H C016 C01P C01O 2.8(9) . . . . ?
C01H C029 C03B C01O 1.8(10) . . . . ?
C01I C018 C01R C00V 94.6(7) . . . . ?
C01J C02L C02N C00V -0.4(9) . . . . ?
C01J C02L C02N C02H -175.5(5) . . . . ?
C01M C00U C03I C03C -1.6(10) . . . . ?
C01M C022 C026 C03C -1.1(11) . . . . ?
C01N C01D C02O P003 -173.7(6) . . . . ?
C01N C01D C02O C039 1.4(11) . . . . ?
C01N C02C C02Y C039 1.9(13) . . . . ?
C01P P001 O00G C02D -171.2(5) . . . . ?
C01P P001 O00H C02E 174.3(4) . . . . ?
C01P C016 C01H C029 -1.6(9) . . . . ?
C01P C01O C03B C029 -0.6(10) . . . . ?
C01R C00V C00Z O00C 5.3(8) . . . . ?
C01R C00V C00Z C02B 179.1(5) . . . . ?
C01R C00V C02N C02H -1.9(8) . . . . ?
C01R C00V C02N C02L -176.9(5) . . . . ?
C01R C018 C01I C01E 1.8(8) . . . . ?
C01R C018 C01I C036 174.3(5) . . . . ?
C01S C011 C01B C01K 94.2(7) . . . . ?
C01S C01A C01Y C00T 96.7(6) . . . . ?
C01S C01A C01Y C02E -87.8(7) . . . . ?
C01U C013 C017 O00D -2.7(8) . . . . ?
C01U C013 C017 C00W -177.9(5) . . . . ?
C01U C013 C025 C01F 178.3(5) . . . . ?
C01U C013 C025 C021 1.1(9) . . . . ?
C01W C01T C01Z O00Q -2.3(8) . . . . ?
C01W C01T C01Z C01K -178.3(5) . . . . ?
C01W C01T C02G C01V 178.4(5) . . . . ?
C01W C01T C02G C02P 0.8(8) . . . . ?
C01Y C00T C00X O00M -173.3(5) . . . . ?
C01Y C00T C00X C02A 0.9(9) . . . . ?
C01Y C01A C01S C011 -95.9(6) . . . . ?
C01Y C01A C01S C02D 90.0(6) . . . . ?
C01Z C01K C028 C00S 175.7(5) . . . . ?
C01Z C01K C028 C01V -1.4(7) . . . . ?
C01Z C01T C02G C01V 0.3(8) . . . . ?
C01Z C01T C02G C02P -177.3(5) . . . . ?
C022 C026 C03C C03I 0.3(11) . . . . ?
C023 C00Y C018 C01I 1.5(8) . . . . ?
C023 C00Y C018 C01R -174.9(5) . . . . ?
C023 C01L C036 O009 177.5(4) . . . . ?
C023 C01L C036 C01I 2.7(9) . . . . ?
C024 C00O C011 C01B -173.1(5) . . . . ?
C024 C00O C011 C01S 1.5(8) . . . . ?
C024 C01X C02D O00G 168.7(5) . . . . ?
C024 C01X C02D C01S -2.6(9) . . . . ?
C025 C013 C017 O00D 174.7(5) . . . . ?
C025 C013 C017 C00W -0.5(8) . . . . ?
C026 C03C C03I C00U 1.1(11) . . . . ?
C027 C015 C03K C03O 2.6(12) . . . . ?
C027 C02T C03H C03O -0.3(13) . . . . ?
C028 C00S C00T C00X 87.0(7) . . . . ?
C028 C00S C00T C01Y -96.7(6) . . . . ?
C028 C01K C01Z O00Q -175.2(5) . . . . ?
C028 C01K C01Z C01T 0.8(8) . . . . ?
C028 C01V C02G C01T -1.0(8) . . . . ?
C028 C01V C02G C02P 176.6(5) . . . . ?
C02A C01Q C02E O00H -170.9(5) . . . . ?
C02A C01Q C02E C01Y -0.1(9) . . . . ?
C02B C01J C02L O00A -173.2(5) . . . . ?
C02B C01J C02L C02N -0.2(9) . . . . ?
C02C C02Y C039 C02O -1.0(13) . . . . ?
C02D C01X C024 C00O 3.5(8) . . . . ?
C02D C01X C024 C02Z -171.0(5) . . . . ?
C02E C01Q C02A C00X 2.2(8) . . . . ?
C02E C01Q C02A C031 178.2(6) . . . . ?
C02G C01T C01Z O00Q 175.8(4) . . . . ?
C02G C01T C01Z C01K -0.3(9) . . . . ?
C02G C01V C028 C00S -175.6(5) . . . . ?
C02G C01V C028 C01K 1.6(8) . . . . ?
C02H C00W C010 C01E 0.6(8) . . . . ?
C02H C00W C010 C01F -176.5(5) . . . . ?
C02H C00W C017 O00D 1.0(7) . . . . ?
C02H C00W C017 C013 176.0(5) . . . . ?
C02I C014 C02M C02R -2.5(9) . . . . ?
C02I C01G C02Q C02R -3.0(9) . . . . ?
C02J C012 C03F P002 -173.0(6) . . . . ?
C02J C012 C03F C035 -1.1(10) . . . . ?
C02J C038 C03G C035 0.2(11) . . . . ?
C02K C02V C030 C032 0.9(10) . . . . ?
C02K C02V C03M O00K -51.2(6) . . . . ?
C02K C02V C03M C03E 17.8(7) . . . . ?
C02L C01J C02B C00Z 2.0(8) . . . . ?
C02L C01J C02B C020 177.3(6) . . . . ?
C02M C014 C02I C01G -0.5(9) . . . . ?
C02N C00V C00Z O00C -170.8(5) . . . . ?
C02N C00V C00Z C02B 3.0(9) . . . . ?
C02N C00V C01R C018 -95.0(6) . . . . ?
C02O P003 O00E C01V 157.6(4) . . . . ?
C02O P003 O00M C00X -162.5(4) . . . . ?
C02O C01D C01N C02C -0.5(12) . . . . ?
C02Q C01G C02I C014 3.2(9) . . . . ?
C02S C01X C024 C00O -179.7(5) . . . . ?
C02S C01X C024 C02Z 5.9(9) . . . . ?
C02S C01X C02D O00G -8.1(8) . . . . ?
C02S C01X C02D C01S -179.5(5) . . . . ?
C02T C03H C03O C03K 0.2(14) . . . . ?
C02U C02W C034 C033 0.2(12) . . . . ?
C02U C03A C03N C033 -0.6(9) . . . . ?
C02V C02K C03L C03D -0.5(10) . . . . ?
C02V C030 C032 C03D -1.3(12) . . . . ?
C02W C02U C03A C037 177.4(6) . . . . ?
C02W C02U C03A C03N 0.4(9) . . . . ?
C02X C01Q C02A C00X -177.5(6) . . . . ?
C02X C01Q C02A C031 -1.6(9) . . . . ?
C02X C01Q C02E O00H 8.8(8) . . . . ?
C02X C01Q C02E C01Y 179.6(6) . . . . ?
C030 C02V C03M O00K 126.2(5) . . . . ?
C030 C02V C03M C03E -164.8(5) . . . . ?
C030 C032 C03D C03L 0.9(13) . . . . ?
C032 C03D C03L C02K 0.0(13) . . . . ?
C034 C033 C03N C03A 0.6(12) . . . . ?
C036 C01L C023 C00Y -3.1(8) . . . . ?
C036 C01L C023 C02F -180.0(6) . . . . ?
C037 C03A C03N C033 -177.7(6) . . . . ?
C03A C02U C02W C034 -0.2(10) . . . . ?
C03A C037 C03J O00R -102.8(5) . . . . ?
C03B C01O C01P P001 173.4(5) . . . . ?
C03B C01O C01P C016 -1.7(9) . . . . ?
C03E O00K C03M C02V 116.7(5) . . . . ?
C03F P002 O008 C01F 157.1(4) . . . . ?
C03F P002 O009 C036 -158.0(5) . . . . ?
C03F C012 C02J C038 2.1(11) . . . . ?
C03F C035 C03G C038 0.9(10) . . . . ?
C03G C035 C03F P002 172.0(5) . . . . ?
C03G C035 C03F C012 -0.4(9) . . . . ?
C03I C00U C01M C022 0.8(10) . . . . ?
C03J O00R C037 C03A 116.3(5) . . . . ?
C03J C037 C03A C02U 20.2(7) . . . . ?
C03J C037 C03A C03N -162.8(5) . . . . ?
C03K C015 C027 C02T -2.7(12) . . . . ?
C03L C02K C02V C030 0.0(9) . . . . ?
C03L C02K C02V C03M 177.3(5) . . . . ?
C03M C02V C030 C032 -176.6(6) . . . . ?
C03N C033 C034 C02W -0.4(13) . . . . ?
